data_7135758
loop_
_publ_author_name
'Onishi, Katsuto'
'Ohtani, Shunsuke'
'Kato, Kenichi'
'Akine, Shigehisa'
'Ogoshi, Tomoki'

_publ_section_title
;
 Supramolecular Glass Formation by Arene--Perfluoroarene Pairing of
 Three-Dimensional Macrocycles
;
_journal_name_full 'Chemical Communications'
_journal_paper_doi 10.1039/D6CC01163B
_journal_year 2026
_chemical_formula_moiety C132H60F60O12
_chemical_formula_sum 'C132 H60 F60 O12'
_chemical_formula_weight 2977.80
_chemical_name_common C126H48O12F60(C6H12)
_space_group_crystal_system triclinic
_space_group_IT_number 2
_space_group_name_Hall '-P 1'
_space_group_name_H-M_alt 'P -1'
_atom_sites_solution_hydrogens geom
_audit_creation_method SHELXL-2014/7
_audit_update_record
;
2026-02-17 deposited with the CCDC.	2026-04-23 downloaded from the CCDC.
;
_cell_angle_alpha 76.90(3)
_cell_angle_beta 85.27(3)
_cell_angle_gamma 89.25(3)
_cell_formula_units_Z 2
_cell_length_a 17.197(3)
_cell_length_b 18.846(4)
_cell_length_c 19.143(4)
_cell_measurement_reflns_used 67979
_cell_measurement_temperature 120
_cell_measurement_theta_max 63.686
_cell_measurement_theta_min 4.668
_cell_volume 6022(2)
_computing_cell_refinement 'SAINT V8.37A/APEX3 (Bruker AXS Inc., 2015)'
_computing_data_collection 'Bruker Instrument Service V4.2.9 '
_computing_data_reduction 'SAINT V8.37A/APEX3 (Bruker AXS Inc., 2015)'
_computing_molecular_graphics ORTEP-3
_computing_publication_material ORTEP-3
_computing_structure_refinement 'SHELXL-2014 (Sheldrick, 2014)'
_computing_structure_solution 'SHELXT (Sheldrick, 2014)'
_diffrn_ambient_temperature 120
_diffrn_detector_area_resol_mean 10.4167
_diffrn_measured_fraction_theta_full 0.994
_diffrn_measured_fraction_theta_max 0.994
_diffrn_measurement_device_type 'Bruker D8 goniometer'
_diffrn_measurement_method 'phi and omega scans'
_diffrn_radiation_type CuK\a
_diffrn_radiation_wavelength 1.54178
_diffrn_reflns_av_R_equivalents 0.0900
_diffrn_reflns_av_unetI/netI 0.0781
_diffrn_reflns_Laue_measured_fraction_full 0.994
_diffrn_reflns_Laue_measured_fraction_max 0.994
_diffrn_reflns_limit_h_max 19
_diffrn_reflns_limit_h_min -19
_diffrn_reflns_limit_k_max 21
_diffrn_reflns_limit_k_min -19
_diffrn_reflns_limit_l_max 22
_diffrn_reflns_limit_l_min -22
_diffrn_reflns_number 67979
_diffrn_reflns_point_group_measured_fraction_full 0.994
_diffrn_reflns_point_group_measured_fraction_max 0.994
_diffrn_reflns_theta_full 63.686
_diffrn_reflns_theta_max 63.686
_diffrn_reflns_theta_min 4.668
_diffrn_source 'fine-focus rotating anode'
_exptl_absorpt_coefficient_mu 1.509
_exptl_absorpt_correction_T_max 0.7528
_exptl_absorpt_correction_T_min 0.5379
_exptl_absorpt_correction_type multi-scan
_exptl_absorpt_process_details 'SADABS-2014/5 (Sheldrick, 1996 / Bruker AXS)'
_exptl_crystal_colour colorless
_exptl_crystal_density_diffrn 1.642
_exptl_crystal_description plate
_exptl_crystal_F_000 2976
_exptl_crystal_size_max 0.340
_exptl_crystal_size_mid 0.160
_exptl_crystal_size_min 0.090
_refine_diff_density_max 0.610
_refine_diff_density_min -0.362
_refine_diff_density_rms 0.089
_refine_ls_extinction_method none
_refine_ls_goodness_of_fit_ref 1.889
_refine_ls_hydrogen_treatment constr
_refine_ls_matrix_type full
_refine_ls_number_parameters 2781
_refine_ls_number_reflns 19697
_refine_ls_number_restraints 8319
_refine_ls_restrained_S_all 1.777
_refine_ls_R_factor_all 0.2423
_refine_ls_R_factor_gt 0.1337
_refine_ls_shift/su_max 0.001
_refine_ls_shift/su_mean 0.000
_refine_ls_structure_factor_coef Fsqd
_refine_ls_weighting_details 'w=1/[\s^2^(Fo^2^)+(0.1000P)^2^] where P=(Fo^2^+2Fc^2^)/3'
_refine_ls_weighting_scheme calc
_refine_ls_wR_factor_gt 0.3303
_refine_ls_wR_factor_ref 0.3900
_reflns_Friedel_coverage 0.000
_reflns_number_gt 7854
_reflns_number_total 19697
_reflns_threshold_expression 'I > 2\s(I)'
_cod_data_source_file d6cc01163b2.cif
_cod_data_source_block ogoshi059
_cod_database_code 7135758
_shelx_shelxl_version_number 2014/7
_shelx_space_group_comment
;
The symmetry employed for this shelxl refinement is uniquely defined
by the following loop, which should always be used as a source of
symmetry information in preference to the above space-group names.
They are only intended as comments.
;
_shelx_estimated_absorpt_t_min 0.628
_shelx_estimated_absorpt_t_max 0.876

loop_
_space_group_symop_operation_xyz
'x, y, z'
'-x, -y, -z'

loop_
_atom_site_label
_atom_site_type_symbol
_atom_site_fract_x
_atom_site_fract_y
_atom_site_fract_z
_atom_site_U_iso_or_equiv
_atom_site_adp_type
_atom_site_occupancy
_atom_site_site_symmetry_order
_atom_site_calc_flag
_atom_site_refinement_flags_posn
_atom_site_refinement_flags_adp
_atom_site_refinement_flags_occupancy
_atom_site_disorder_assembly
_atom_site_disorder_group
C1 C 0.3889(6) 0.3700(5) 0.1766(5) 0.125(2) Uani 1 1 d . U . . .
H1 H 0.3529 0.3610 0.1418 0.150 Uiso 1 1 calc R U . . .
H2 H 0.3649 0.4073 0.2005 0.150 Uiso 1 1 calc R U . . .
C2 C 0.6799(6) 0.4912(5) 0.0143(5) 0.122(2) Uani 1 1 d . U . . .
H3 H 0.6769 0.4902 -0.0369 0.147 Uiso 1 1 calc R U . . .
H4 H 0.6815 0.5430 0.0171 0.147 Uiso 1 1 calc R U . . .
C3 C 0.9773(6) 0.3590(4) 0.0936(4) 0.1042(18) Uani 1 1 d . U . . .
H5 H 1.0151 0.3993 0.0890 0.125 Uiso 1 1 calc R U . . .
H6 H 0.9945 0.3317 0.0567 0.125 Uiso 1 1 calc R U . . .
C4 C 1.0114(5) 0.1641(4) 0.3735(4) 0.0938(17) Uani 1 1 d . U . . .
H7 H 1.0394 0.1900 0.4035 0.113 Uiso 1 1 calc R U . . .
H8 H 1.0446 0.1234 0.3643 0.113 Uiso 1 1 calc R U . . .
C5 C 0.7194(4) 0.0524(4) 0.5370(4) 0.0889(16) Uani 1 1 d . U . . .
H9 H 0.7149 0.0744 0.5794 0.107 Uiso 1 1 calc R U . . .
H10 H 0.7237 -0.0010 0.5547 0.107 Uiso 1 1 calc R U . . .
C6 C 0.4277(5) 0.1030(4) 0.3979(5) 0.0973(18) Uani 1 1 d . U . . .
H11 H 0.3859 0.1020 0.4369 0.117 Uiso 1 1 calc R U . . .
H12 H 0.4190 0.0608 0.3767 0.117 Uiso 1 1 calc R U . . .
C7 C 0.4642(6) 0.3998(5) 0.1362(6) 0.120(2) Uani 1 1 d . U . . .
C8 C 0.4825(6) 0.3881(5) 0.0681(6) 0.122(2) Uani 1 1 d . U . . .
C9 C 0.5549(6) 0.4179(5) 0.0273(6) 0.128(3) Uani 1 1 d . U . . .
H13 H 0.5679 0.4105 -0.0198 0.154 Uiso 1 1 calc R U . . .
C10 C 0.6033(6) 0.4563(5) 0.0574(5) 0.118(2) Uani 1 1 d . U . . .
C11 C 0.5879(7) 0.4680(5) 0.1273(6) 0.125(3) Uani 1 1 d . U . . .
C12 C 0.5130(6) 0.4381(5) 0.1634(6) 0.127(3) Uani 1 1 d . U . . .
H14 H 0.4984 0.4468 0.2096 0.152 Uiso 1 1 calc R U . . .
C13 C 0.7550(6) 0.4565(4) 0.0380(5) 0.109(2) Uani 1 1 d . U . . .
C14 C 0.7762(6) 0.3893(5) 0.0250(5) 0.113(2) Uani 1 1 d . U . . .
C15 C 0.8475(6) 0.3573(4) 0.0424(4) 0.107(2) Uani 1 1 d . U . . .
H15 H 0.8604 0.3118 0.0311 0.129 Uiso 1 1 calc R U . . .
C16 C 0.9009(6) 0.3911(4) 0.0766(4) 0.1020(19) Uani 1 1 d . U . . .
C17 C 0.8763(6) 0.4581(4) 0.0934(4) 0.0988(18) Uani 1 1 d . U . . .
C18 C 0.8064(6) 0.4875(4) 0.0741(4) 0.107(2) Uani 1 1 d . U . . .
H16 H 0.7922 0.5322 0.0864 0.128 Uiso 1 1 calc R U . . .
C19 C 0.9826(5) 0.3079(4) 0.1678(4) 0.0942(19) Uani 1 1 d . U . . .
C20 C 0.9806(5) 0.2333(4) 0.1765(5) 0.099(2) Uani 1 1 d . U . . .
C21 C 0.9887(5) 0.1883(4) 0.2449(4) 0.100(2) Uani 1 1 d . U . . .
H17 H 0.9865 0.1369 0.2506 0.120 Uiso 1 1 calc R U . . .
C22 C 0.9995(5) 0.2158(4) 0.3029(4) 0.0886(18) Uani 1 1 d . U . . .
C23 C 1.0005(4) 0.2892(4) 0.2945(4) 0.0833(17) Uani 1 1 d . U . . .
C24 C 0.9926(4) 0.3344(4) 0.2269(4) 0.0887(19) Uani 1 1 d . U . . .
H18 H 0.9942 0.3857 0.2219 0.106 Uiso 1 1 calc R U . . .
C25 C 0.9355(5) 0.1334(4) 0.4147(4) 0.0885(17) Uani 1 1 d . U . . .
C26 C 0.9145(5) 0.0615(4) 0.4252(5) 0.105(2) Uani 1 1 d . U . . .
C27 C 0.8448(5) 0.0356(4) 0.4648(5) 0.101(2) Uani 1 1 d . U . . .
H19 H 0.8329 -0.0148 0.4733 0.121 Uiso 1 1 calc R U . . .
C28 C 0.7931(4) 0.0801(4) 0.4916(4) 0.0848(17) Uani 1 1 d . U . . .
C29 C 0.8125(5) 0.1532(4) 0.4788(4) 0.0844(17) Uani 1 1 d . U . . .
C30 C 0.8830(4) 0.1793(4) 0.4399(4) 0.0871(18) Uani 1 1 d . U . . .
H20 H 0.8947 0.2299 0.4306 0.105 Uiso 1 1 calc R U . . .
C31 C 0.6448(4) 0.0684(4) 0.4981(4) 0.0850(16) Uani 1 1 d . U . . .
C32 C 0.6266(5) 0.0288(4) 0.4484(4) 0.0857(16) Uani 1 1 d . U . . .
C33 C 0.5556(5) 0.0401(4) 0.4172(4) 0.0884(17) Uani 1 1 d . U . . .
H21 H 0.5427 0.0107 0.3856 0.106 Uiso 1 1 calc R U . . .
C34 C 0.5036(5) 0.0926(4) 0.4308(4) 0.0870(16) Uani 1 1 d . U . . .
C35 C 0.5242(5) 0.1334(4) 0.4792(4) 0.0892(17) Uani 1 1 d . U . . .
C36 C 0.5937(4) 0.1193(4) 0.5121(4) 0.0872(17) Uani 1 1 d . U . . .
H22 H 0.6055 0.1466 0.5460 0.105 Uiso 1 1 calc R U . . .
C37 C 0.4186(5) 0.1719(4) 0.3404(5) 0.0938(17) Uani 1 1 d . U . . .
C38 C 0.4575(6) 0.1800(5) 0.2738(5) 0.111(2) Uani 1 1 d . U . . .
C39 C 0.4481(6) 0.2466(5) 0.2202(5) 0.116(2) Uani 1 1 d . U . . .
H23 H 0.4774 0.2536 0.1749 0.139 Uiso 1 1 calc R U . . .
C40 C 0.3978(5) 0.2993(4) 0.2336(5) 0.107(2) Uani 1 1 d . U . . .
C41 C 0.3595(5) 0.2872(5) 0.3002(5) 0.105(2) Uani 1 1 d . U . . .
C42 C 0.3701(5) 0.2265(4) 0.3519(5) 0.1007(19) Uani 1 1 d . U . . .
H24 H 0.3427 0.2219 0.3979 0.121 Uiso 1 1 calc R U . . .
O1 O 0.4310(4) 0.3479(4) 0.0427(4) 0.137(2) Uani 1 1 d D U . . .
C43 C 0.4509(7) 0.3289(6) -0.0230(6) 0.154(3) Uani 1 1 d D U . . .
H25 H 0.5072 0.3176 -0.0276 0.185 Uiso 1 1 calc R U . . .
H26 H 0.4396 0.3698 -0.0634 0.185 Uiso 1 1 calc R U . . .
C44 C 0.4026(6) 0.2625(5) -0.0245(6) 0.153(3) Uani 1 1 d D U . . .
C45 C 0.4273(8) 0.1935(6) 0.0049(8) 0.189(4) Uani 1 1 d D U . . .
C46 C 0.3814(8) 0.1322(6) 0.0094(10) 0.223(5) Uani 1 1 d D U . . .
C47 C 0.3114(9) 0.1392(7) -0.0223(10) 0.217(5) Uani 1 1 d D U . . .
C48 C 0.2851(8) 0.2076(7) -0.0513(9) 0.198(4) Uani 1 1 d D U . . .
C49 C 0.3294(7) 0.2683(6) -0.0516(8) 0.172(4) Uani 1 1 d D U . . .
F1 F 0.4999(6) 0.1814(4) 0.0301(5) 0.218(3) Uani 1 1 d D U . . .
F2 F 0.4099(8) 0.0649(5) 0.0353(7) 0.292(5) Uani 1 1 d D U . . .
F3 F 0.2706(7) 0.0796(5) -0.0196(7) 0.289(5) Uani 1 1 d D U . . .
F4 F 0.2153(6) 0.2164(6) -0.0780(7) 0.269(4) Uani 1 1 d D U . . .
F5 F 0.3029(5) 0.3336(4) -0.0769(5) 0.206(3) Uani 1 1 d D U . . .
O2 O 0.6364(4) 0.5071(4) 0.1528(4) 0.138(2) Uani 1 1 d D U . . .
C50 C 0.6320(7) 0.5008(6) 0.2296(5) 0.152(3) Uani 1 1 d D U . . .
H27 H 0.6366 0.4492 0.2550 0.183 Uiso 1 1 calc R U . . .
H28 H 0.5815 0.5196 0.2462 0.183 Uiso 1 1 calc R U . . .
C51 C 0.6980(6) 0.5447(5) 0.2444(5) 0.132(2) Uani 1 1 d D U . . .
C52 C 0.7707(6) 0.5143(4) 0.2561(5) 0.121(2) Uani 1 1 d D U . . .
C53 C 0.8325(6) 0.5549(4) 0.2683(5) 0.117(2) Uani 1 1 d D U . . .
C54 C 0.8217(6) 0.6274(5) 0.2673(6) 0.128(3) Uani 1 1 d D U . . .
C55 C 0.7517(6) 0.6592(5) 0.2532(7) 0.145(3) Uani 1 1 d D U . . .
C56 C 0.6903(6) 0.6184(5) 0.2433(6) 0.145(3) Uani 1 1 d D U . . .
F6 F 0.7852(4) 0.4439(3) 0.2579(3) 0.1445(19) Uani 1 1 d D U . . .
F7 F 0.9030(4) 0.5258(2) 0.2806(3) 0.1281(15) Uani 1 1 d D U . . .
F8 F 0.8805(4) 0.6671(3) 0.2784(3) 0.1476(19) Uani 1 1 d D U . . .
F9 F 0.7416(5) 0.7299(3) 0.2527(4) 0.189(3) Uani 1 1 d D U . . .
F10 F 0.6209(4) 0.6501(4) 0.2310(5) 0.194(3) Uani 1 1 d D U . . .
O3 O 0.7228(4) 0.3560(3) -0.0089(3) 0.135(2) Uani 1 1 d D U . . .
C57 C 0.7528(7) 0.3053(7) -0.0483(7) 0.196(4) Uani 1 1 d D U . . .
H29 H 0.7680 0.2596 -0.0157 0.235 Uiso 1 1 calc R U . . .
H30 H 0.7986 0.3257 -0.0811 0.235 Uiso 1 1 calc R U . . .
C58 C 0.6856(6) 0.2925(6) -0.0899(5) 0.183(4) Uani 1 1 d D U . . .
C59 C 0.6548(8) 0.2263(7) -0.0828(7) 0.207(5) Uani 1 1 d D U . . .
C60 C 0.5940(9) 0.2084(7) -0.1196(8) 0.209(5) Uani 1 1 d D U . . .
C61 C 0.5596(9) 0.2663(7) -0.1628(9) 0.209(5) Uani 1 1 d D U . . .
C62 C 0.5867(8) 0.3358(7) -0.1712(8) 0.193(4) Uani 1 1 d D U . . .
C63 C 0.6497(8) 0.3491(6) -0.1377(7) 0.182(4) Uani 1 1 d D U . . .
F11 F 0.6805(7) 0.1707(5) -0.0321(6) 0.256(4) Uani 1 1 d D U . . .
F12 F 0.5630(7) 0.1407(5) -0.1082(6) 0.260(4) Uani 1 1 d D U . . .
F13 F 0.4993(6) 0.2522(6) -0.1945(6) 0.247(4) Uani 1 1 d D U . . .
F14 F 0.5543(6) 0.3918(5) -0.2188(5) 0.237(4) Uani 1 1 d D U . . .
F15 F 0.6789(6) 0.4182(4) -0.1498(4) 0.215(3) Uani 1 1 d D U . . .
O4 O 0.9297(6) 0.4911(6) 0.1292(7) 0.090(3) Uani 0.727(7) 1 d D U P A 1
C64 C 0.9754(9) 0.5519(7) 0.0848(7) 0.122(4) Uani 0.727(7) 1 d D U P A 1
H31 H 0.9403 0.5899 0.0602 0.147 Uiso 0.727(7) 1 calc R U P A 1
H32 H 1.0095 0.5350 0.0477 0.147 Uiso 0.727(7) 1 calc R U P A 1
C65 C 1.0235(7) 0.5824(5) 0.1323(6) 0.120(3) Uani 0.727(7) 1 d D U P A 1
C66 C 1.0105(8) 0.6502(6) 0.1452(7) 0.145(4) Uani 0.727(7) 1 d D U P A 1
C67 C 1.0571(10) 0.6766(8) 0.1898(11) 0.157(5) Uani 0.727(7) 1 d D U P A 1
C68 C 1.1175(11) 0.6368(9) 0.2226(12) 0.167(5) Uani 0.727(7) 1 d D U P A 1
C69 C 1.1328(9) 0.5701(7) 0.2098(9) 0.163(4) Uani 0.727(7) 1 d D U P A 1
C70 C 1.0819(14) 0.5432(10) 0.1698(15) 0.154(7) Uani 0.727(7) 1 d D U P A 1
F16 F 0.9516(7) 0.6915(5) 0.1142(7) 0.180(4) Uani 0.727(7) 1 d D U P A 1
F17 F 1.0464(10) 0.7418(7) 0.2041(10) 0.234(6) Uani 0.727(7) 1 d D U P A 1
F18 F 1.1598(7) 0.6639(6) 0.2650(6) 0.208(4) Uani 0.727(7) 1 d D U P A 1
F19 F 1.1872(7) 0.5301(6) 0.2464(7) 0.230(5) Uani 0.727(7) 1 d D U P A 1
F20 F 1.0991(6) 0.4794(4) 0.1542(6) 0.195(4) Uani 0.727(7) 1 d D U P A 1
O5 O 0.906(2) 0.4999(19) 0.132(2) 0.101(6) Uani 0.273(7) 1 d D U P A 2
C71 C 0.956(2) 0.5508(16) 0.0815(16) 0.112(8) Uani 0.273(7) 1 d D U P A 2
H33 H 0.9273 0.5727 0.0391 0.134 Uiso 0.273(7) 1 calc R U P A 2
H34 H 1.0020 0.5251 0.0649 0.134 Uiso 0.273(7) 1 calc R U P A 2
C72 C 0.9819(11) 0.6091(10) 0.1155(11) 0.098(6) Uani 0.273(7) 1 d D U P A 2
C73 C 0.9371(12) 0.6700(11) 0.1141(12) 0.126(9) Uani 0.273(7) 1 d D U P A 2
C74 C 0.9565(14) 0.7269(13) 0.1437(18) 0.140(8) Uani 0.273(7) 1 d D U P A 2
C75 C 1.0252(14) 0.7217(13) 0.1768(18) 0.121(7) Uani 0.273(7) 1 d D U P A 2
C76 C 1.0705(18) 0.6621(15) 0.181(2) 0.122(9) Uani 0.273(7) 1 d D U P A 2
C77 C 1.0492(14) 0.6061(12) 0.1507(18) 0.115(8) Uani 0.273(7) 1 d D U P A 2
F21 F 0.8717(12) 0.6781(11) 0.0806(12) 0.154(8) Uani 0.273(7) 1 d D U P A 2
F22 F 0.9115(13) 0.7852(11) 0.1444(13) 0.168(8) Uani 0.273(7) 1 d D U P A 2
F23 F 1.0402(16) 0.7776(12) 0.2051(15) 0.157(8) Uani 0.273(7) 1 d D U P A 2
F24 F 1.1388(16) 0.6586(15) 0.212(2) 0.180(13) Uani 0.273(7) 1 d D U P A 2
F25 F 1.0941(16) 0.5486(14) 0.1506(18) 0.126(9) Uani 0.273(7) 1 d D U P A 2
O6 O 0.9836(9) 0.2075(8) 0.1134(9) 0.109(4) Uani 0.652(11) 1 d D U P B 1
C78 C 0.9790(14) 0.1292(8) 0.1217(8) 0.138(5) Uani 0.652(11) 1 d D U P B 1
H35 H 0.9317 0.1093 0.1525 0.166 Uiso 0.652(11) 1 calc R U P B 1
H36 H 1.0254 0.1053 0.1439 0.166 Uiso 0.652(11) 1 calc R U P B 1
C79 C 0.9757(8) 0.1169(6) 0.0485(7) 0.140(4) Uani 0.652(11) 1 d D U P B 1
C80 C 0.9106(9) 0.1290(8) 0.0107(8) 0.161(5) Uani 0.652(11) 1 d D U P B 1
C81 C 0.9077(10) 0.1160(12) -0.0584(9) 0.174(6) Uani 0.652(11) 1 d D U P B 1
C82 C 0.9753(9) 0.0925(13) -0.0903(10) 0.179(6) Uani 0.652(11) 1 d D U P B 1
C83 C 1.0403(9) 0.0788(10) -0.0534(8) 0.161(5) Uani 0.652(11) 1 d D U P B 1
C84 C 1.0416(9) 0.0920(9) 0.0140(8) 0.143(4) Uani 0.652(11) 1 d D U P B 1
F26 F 0.8429(8) 0.1505(10) 0.0414(8) 0.223(7) Uani 0.652(11) 1 d D U P B 1
F27 F 0.8435(9) 0.1277(10) -0.0945(8) 0.247(7) Uani 0.652(11) 1 d D U P B 1
F28 F 0.9729(12) 0.0778(15) -0.1529(8) 0.227(7) Uani 0.652(11) 1 d D U P B 1
F29 F 1.1044(8) 0.0542(7) -0.0846(6) 0.195(4) Uani 0.652(11) 1 d D U P B 1
F30 F 1.1061(7) 0.0794(7) 0.0477(6) 0.181(4) Uani 0.652(11) 1 d D U P B 1
O7 O 0.9484(12) 0.2071(13) 0.1185(16) 0.084(5) Uani 0.348(11) 1 d D U P B 2
C85 C 0.961(2) 0.1297(15) 0.1266(13) 0.140(7) Uani 0.348(11) 1 d D U P B 2
H37 H 0.9189 0.1016 0.1590 0.168 Uiso 0.348(11) 1 calc R U P B 2
H38 H 1.0116 0.1156 0.1472 0.168 Uiso 0.348(11) 1 calc R U P B 2
C86 C 0.9618(11) 0.1152(9) 0.0537(11) 0.135(7) Uani 0.348(11) 1 d D U P B 2
C87 C 0.8964(12) 0.0870(11) 0.0340(11) 0.160(9) Uani 0.348(11) 1 d D U P B 2
C88 C 0.8911(13) 0.0710(19) -0.0323(12) 0.169(9) Uani 0.348(11) 1 d D U P B 2
C89 C 0.9565(14) 0.083(2) -0.0814(14) 0.174(9) Uani 0.348(11) 1 d D U P B 2
C90 C 1.0197(14) 0.1176(18) -0.0666(12) 0.168(9) Uani 0.348(11) 1 d D U P B 2
C91 C 1.0241(13) 0.1300(19) 0.0016(13) 0.164(9) Uani 0.348(11) 1 d D U P B 2
F31 F 0.8329(12) 0.0750(13) 0.0816(11) 0.185(8) Uani 0.348(11) 1 d D U P B 2
F32 F 0.8251(13) 0.0477(18) -0.0532(14) 0.235(11) Uani 0.348(11) 1 d D U P B 2
F33 F 0.948(2) 0.067(3) -0.1440(16) 0.234(13) Uani 0.348(11) 1 d D U P B 2
F34 F 1.0856(13) 0.1271(17) -0.1116(13) 0.217(9) Uani 0.348(11) 1 d D U P B 2
F35 F 1.0890(12) 0.1552(17) 0.0216(13) 0.212(10) Uani 0.348(11) 1 d D U P B 2
O8 O 1.0095(3) 0.3145(2) 0.3560(3) 0.1048(16) Uani 1 1 d . U . . .
C92 C 1.0004(5) 0.3891(4) 0.3518(4) 0.102(2) Uani 1 1 d . U . . .
H39 H 0.9518 0.4064 0.3293 0.123 Uiso 1 1 calc R U . . .
H40 H 1.0449 0.4165 0.3222 0.123 Uiso 1 1 calc R U . . .
C93 C 0.9969(6) 0.4012(4) 0.4270(5) 0.1046(18) Uani 1 1 d . U . . .
C94 C 0.9235(6) 0.4103(4) 0.4606(5) 0.1026(17) Uani 1 1 d . U . . .
C95 C 0.9152(6) 0.4167(4) 0.5332(5) 0.1049(18) Uani 1 1 d . U . . .
C96 C 0.9802(6) 0.4165(4) 0.5683(5) 0.1072(19) Uani 1 1 d . U . . .
F36 F 0.9735(3) 0.4243(2) 0.6366(3) 0.1239(15) Uani 1 1 d . U . . .
C97 C 1.0538(6) 0.4002(4) 0.4674(5) 0.0975(17) Uani 1 1 d . U . . .
F37 F 0.8588(3) 0.4122(3) 0.4257(3) 0.1321(16) Uani 1 1 d . U . . .
F38 F 0.8427(3) 0.4258(3) 0.5660(3) 0.1340(16) Uani 1 1 d . U . . .
F39 F 1.1129(3) 0.4103(3) 0.5723(3) 0.1298(16) Uani 1 1 d . U . . .
F40 F 1.1298(3) 0.3925(3) 0.4358(3) 0.1328(16) Uani 1 1 d . U . . .
O9 O 0.9742(8) 0.0132(6) 0.4157(8) 0.103(4) Uani 0.534(9) 1 d D U P C 1
C98 C 0.9494(9) -0.0547(8) 0.4023(11) 0.140(6) Uani 0.534(9) 1 d D U P C 1
H41 H 0.9047 -0.0461 0.3720 0.168 Uiso 0.534(9) 1 calc R U P C 1
H42 H 0.9320 -0.0883 0.4485 0.168 Uiso 0.534(9) 1 calc R U P C 1
C99 C 1.0150(8) -0.0883(6) 0.3650(7) 0.118(5) Uani 0.534(9) 1 d D U P C 1
C100 C 1.0566(8) -0.0535(6) 0.3034(7) 0.122(5) Uani 0.534(9) 1 d D U P C 1
C101 C 1.1175(10) -0.0845(7) 0.2692(8) 0.121(6) Uani 0.534(9) 1 d D U P C 1
C102 C 1.1380(13) -0.1542(7) 0.2979(11) 0.112(6) Uani 0.534(9) 1 d D U P C 1
C103 C 1.0999(13) -0.1910(7) 0.3599(11) 0.103(5) Uani 0.534(9) 1 d D U P C 1
C104 C 1.0402(12) -0.1583(7) 0.3933(11) 0.100(4) Uani 0.534(9) 1 d D U P C 1
F41 F 1.0385(8) 0.0147(5) 0.2730(7) 0.176(6) Uani 0.534(9) 1 d D U P C 1
F42 F 1.1578(9) -0.0454(6) 0.2105(7) 0.157(5) Uani 0.534(9) 1 d D U P C 1
F43 F 1.1923(12) -0.1867(9) 0.2639(13) 0.129(6) Uani 0.534(9) 1 d D U P C 1
F44 F 1.1154(12) -0.2624(6) 0.3842(10) 0.137(6) Uani 0.534(9) 1 d D U P C 1
F45 F 1.0010(12) -0.1997(8) 0.4510(10) 0.130(5) Uani 0.534(9) 1 d D U P C 1
O10 O 0.9553(8) 0.0191(7) 0.3771(8) 0.096(3) Uani 0.466(9) 1 d D U P C 2
C105 C 1.0095(10) -0.0253(11) 0.4222(9) 0.117(5) Uani 0.466(9) 1 d D U P C 2
H43 H 0.9804 -0.0593 0.4627 0.140 Uiso 0.466(9) 1 calc R U P C 2
H44 H 1.0429 0.0061 0.4424 0.140 Uiso 0.466(9) 1 calc R U P C 2
C106 C 1.0592(7) -0.0675(8) 0.3779(7) 0.114(5) Uani 0.466(9) 1 d D U P C 2
C107 C 1.1146(9) -0.0342(8) 0.3258(9) 0.140(6) Uani 0.466(9) 1 d D U P C 2
C108 C 1.1598(13) -0.0703(9) 0.2823(12) 0.146(7) Uani 0.466(9) 1 d D U P C 2
C109 C 1.1520(18) -0.1444(9) 0.2913(16) 0.142(8) Uani 0.466(9) 1 d D U P C 2
C110 C 1.1000(19) -0.1804(10) 0.3435(17) 0.140(8) Uani 0.466(9) 1 d D U P C 2
C111 C 1.0560(16) -0.1420(8) 0.3857(14) 0.124(7) Uani 0.466(9) 1 d D U P C 2
F46 F 1.1277(10) 0.0384(6) 0.3159(9) 0.180(6) Uani 0.466(9) 1 d D U P C 2
F47 F 1.2142(11) -0.0349(10) 0.2314(12) 0.220(9) Uani 0.466(9) 1 d D U P C 2
F48 F 1.200(2) -0.1769(15) 0.2518(19) 0.184(11) Uani 0.466(9) 1 d D U P C 2
F49 F 1.0933(15) -0.2541(9) 0.3577(13) 0.154(8) Uani 0.466(9) 1 d D U P C 2
F50 F 1.0016(17) -0.1775(12) 0.4335(15) 0.163(8) Uani 0.466(9) 1 d D U P C 2
O11 O 0.7639(13) 0.1939(8) 0.5104(14) 0.092(5) Uani 0.64(4) 1 d D U P D 1
C112 C 0.7775(10) 0.2713(8) 0.4845(12) 0.099(5) Uani 0.64(4) 1 d D U P D 1
H45 H 0.7845 0.2830 0.4313 0.118 Uiso 0.64(4) 1 calc R U P D 1
H46 H 0.8261 0.2849 0.5027 0.118 Uiso 0.64(4) 1 calc R U P D 1
C113 C 0.7121(8) 0.3141(6) 0.5080(9) 0.091(4) Uani 0.64(4) 1 d D U P D 1
C114 C 0.6784(9) 0.3710(7) 0.4610(10) 0.092(4) Uani 0.64(4) 1 d D U P D 1
C115 C 0.6186(10) 0.4123(8) 0.4810(12) 0.100(4) Uani 0.64(4) 1 d D U P D 1
C116 C 0.5888(10) 0.3978(10) 0.5515(13) 0.110(5) Uani 0.64(4) 1 d D U P D 1
C117 C 0.6187(11) 0.3414(9) 0.5989(11) 0.114(5) Uani 0.64(4) 1 d D U P D 1
C118 C 0.6816(12) 0.3010(11) 0.5793(10) 0.103(4) Uani 0.64(4) 1 d D U P D 1
F51 F 0.7065(13) 0.3879(12) 0.3904(9) 0.124(4) Uani 0.64(4) 1 d D U P D 1
F52 F 0.5895(10) 0.4677(7) 0.4343(14) 0.128(5) Uani 0.64(4) 1 d D U P D 1
F53 F 0.5306(9) 0.4374(10) 0.5700(16) 0.151(5) Uani 0.64(4) 1 d D U P D 1
F54 F 0.5901(12) 0.3274(12) 0.6676(11) 0.165(6) Uani 0.64(4) 1 d D U P D 1
F55 F 0.7092(15) 0.2466(13) 0.6266(9) 0.135(6) Uani 0.64(4) 1 d D U P D 1
O12 O 0.751(2) 0.2031(14) 0.496(2) 0.083(6) Uani 0.36(4) 1 d D U P D 2
C119 C 0.7762(18) 0.2754(16) 0.499(2) 0.107(7) Uani 0.36(4) 1 d D U P D 2
H47 H 0.7949 0.3031 0.4502 0.129 Uiso 0.36(4) 1 calc R U P D 2
H48 H 0.8197 0.2716 0.5303 0.129 Uiso 0.36(4) 1 calc R U P D 2
C120 C 0.7093(14) 0.3140(11) 0.5282(17) 0.111(8) Uani 0.36(4) 1 d D U P D 2
C121 C 0.6688(15) 0.3696(12) 0.4862(18) 0.099(7) Uani 0.36(4) 1 d D U P D 2
C122 C 0.608(2) 0.4068(19) 0.5131(19) 0.111(8) Uani 0.36(4) 1 d D U P D 2
C123 C 0.5853(19) 0.3876(17) 0.585(2) 0.125(8) Uani 0.36(4) 1 d D U P D 2
C124 C 0.623(2) 0.3333(19) 0.6273(19) 0.131(9) Uani 0.36(4) 1 d D U P D 2
C125 C 0.683(2) 0.294(2) 0.6007(18) 0.112(8) Uani 0.36(4) 1 d D U P D 2
F56 F 0.689(2) 0.3900(17) 0.4143(18) 0.109(6) Uani 0.36(4) 1 d D U P D 2
F57 F 0.5693(19) 0.4593(14) 0.472(2) 0.127(7) Uani 0.36(4) 1 d D U P D 2
F58 F 0.5238(16) 0.4202(16) 0.609(2) 0.135(7) Uani 0.36(4) 1 d D U P D 2
F59 F 0.597(2) 0.311(2) 0.6972(18) 0.179(10) Uani 0.36(4) 1 d D U P D 2
F60 F 0.721(3) 0.244(2) 0.645(2) 0.136(8) Uani 0.36(4) 1 d D U P D 2
O13 O 0.6742(17) -0.0235(17) 0.4417(16) 0.088(5) Uani 0.506(14) 1 d D U P E 1
C126 C 0.6607(11) -0.0553(13) 0.3825(13) 0.097(5) Uani 0.506(14) 1 d D U P E 1
H49 H 0.6458 -0.0169 0.3413 0.116 Uiso 0.506(14) 1 calc R U P E 1
H50 H 0.6174 -0.0911 0.3966 0.116 Uiso 0.506(14) 1 calc R U P E 1
C127 C 0.7333(8) -0.0923(7) 0.3611(7) 0.088(4) Uani 0.506(14) 1 d D U P E 1
C128 C 0.7823(8) -0.0587(8) 0.3024(7) 0.103(5) Uani 0.506(14) 1 d D U P E 1
C129 C 0.8498(9) -0.0917(10) 0.2813(9) 0.119(5) Uani 0.506(14) 1 d D U P E 1
C130 C 0.8689(11) -0.1597(10) 0.3184(11) 0.115(6) Uani 0.506(14) 1 d D U P E 1
C131 C 0.8205(10) -0.1946(9) 0.3756(10) 0.105(5) Uani 0.506(14) 1 d D U P E 1
C132 C 0.7539(10) -0.1606(9) 0.3973(9) 0.088(5) Uani 0.506(14) 1 d D U P E 1
F61 F 0.7647(9) 0.0087(7) 0.2644(7) 0.153(5) Uani 0.506(14) 1 d D U P E 1
F62 F 0.8983(9) -0.0561(10) 0.2257(7) 0.183(6) Uani 0.506(14) 1 d D U P E 1
F63 F 0.9330(7) -0.1906(9) 0.2964(9) 0.146(5) Uani 0.506(14) 1 d D U P E 1
F64 F 0.8404(8) -0.2587(6) 0.4154(10) 0.142(5) Uani 0.506(14) 1 d D U P E 1
F65 F 0.7095(10) -0.1928(8) 0.4566(9) 0.123(5) Uani 0.506(14) 1 d D U P E 1
O14 O 0.6877(17) -0.0193(18) 0.4286(16) 0.084(5) Uani 0.494(14) 1 d D U P E 2
C133 C 0.6705(11) -0.0669(12) 0.3825(14) 0.093(5) Uani 0.494(14) 1 d D U P E 2
H51 H 0.6584 -0.0374 0.3349 0.112 Uiso 0.494(14) 1 calc R U P E 2
H52 H 0.6242 -0.0973 0.4038 0.112 Uiso 0.494(14) 1 calc R U P E 2
C134 C 0.7387(8) -0.1147(7) 0.3736(8) 0.095(5) Uani 0.494(14) 1 d D U P E 2
C135 C 0.7857(9) -0.1040(10) 0.3104(8) 0.120(6) Uani 0.494(14) 1 d D U P E 2
C136 C 0.8487(13) -0.1467(14) 0.2979(10) 0.129(7) Uani 0.494(14) 1 d D U P E 2
C137 C 0.8686(9) -0.2017(9) 0.3540(9) 0.107(4) Uani 0.494(14) 1 d D U P E 2
C138 C 0.8228(10) -0.2153(9) 0.4165(9) 0.106(5) Uani 0.494(14) 1 d D U P E 2
C139 C 0.7606(11) -0.1707(9) 0.4271(9) 0.093(5) Uani 0.494(14) 1 d D U P E 2
F66 F 0.7700(11) -0.0467(13) 0.2570(8) 0.207(9) Uani 0.494(14) 1 d D U P E 2
F67 F 0.8961(11) -0.1310(14) 0.2379(8) 0.229(10) Uani 0.494(14) 1 d D U P E 2
F68 F 0.9275(6) -0.2443(8) 0.3439(9) 0.133(5) Uani 0.494(14) 1 d D U P E 2
F69 F 0.8384(9) -0.2706(7) 0.4716(11) 0.167(7) Uani 0.494(14) 1 d D U P E 2
F70 F 0.7169(11) -0.1858(10) 0.4891(9) 0.149(8) Uani 0.494(14) 1 d D U P E 2
O15 O 0.4705(11) 0.1837(7) 0.4979(12) 0.089(4) Uani 0.69(5) 1 d D U P F 1
C140 C 0.4991(10) 0.2455(7) 0.5211(14) 0.106(4) Uani 0.69(5) 1 d D U P F 1
H53 H 0.5532 0.2574 0.5003 0.127 Uiso 0.69(5) 1 calc R U P F 1
H54 H 0.4987 0.2345 0.5742 0.127 Uiso 0.69(5) 1 calc R U P F 1
C141 C 0.4459(7) 0.3084(6) 0.4954(9) 0.100(4) Uani 0.69(5) 1 d D U P F 1
C142 C 0.4575(9) 0.3509(8) 0.4278(9) 0.110(5) Uani 0.69(5) 1 d D U P F 1
C143 C 0.4103(11) 0.4088(9) 0.4010(8) 0.108(4) Uani 0.69(5) 1 d D U P F 1
C144 C 0.3472(11) 0.4244(9) 0.4447(11) 0.117(5) Uani 0.69(5) 1 d D U P F 1
C145 C 0.3333(13) 0.3830(12) 0.5122(11) 0.123(6) Uani 0.69(5) 1 d D U P F 1
C146 C 0.3832(11) 0.3267(10) 0.5388(9) 0.109(4) Uani 0.69(5) 1 d D U P F 1
F71 F 0.5189(11) 0.3379(10) 0.3837(12) 0.122(5) Uani 0.69(5) 1 d D U P F 1
F72 F 0.4257(17) 0.4508(9) 0.3350(8) 0.136(5) Uani 0.69(5) 1 d D U P F 1
F73 F 0.3009(10) 0.4799(7) 0.4210(15) 0.141(5) Uani 0.69(5) 1 d D U P F 1
F74 F 0.2747(12) 0.3999(13) 0.5569(15) 0.166(7) Uani 0.69(5) 1 d D U P F 1
F75 F 0.3705(14) 0.2872(11) 0.6054(7) 0.136(5) Uani 0.69(5) 1 d D U P F 1
O16 O 0.471(2) 0.1879(17) 0.476(3) 0.091(7) Uani 0.31(5) 1 d D U P F 2
C147 C 0.505(2) 0.2502(16) 0.493(3) 0.106(8) Uani 0.31(5) 1 d D U P F 2
H55 H 0.5541 0.2643 0.4617 0.128 Uiso 0.31(5) 1 calc R U P F 2
H56 H 0.5181 0.2385 0.5435 0.128 Uiso 0.31(5) 1 calc R U P F 2
C148 C 0.4487(16) 0.3119(13) 0.4807(18) 0.117(9) Uani 0.31(5) 1 d D U P F 2
C149 C 0.4493(17) 0.3626(18) 0.4170(16) 0.115(10) Uani 0.31(5) 1 d D U P F 2
C150 C 0.398(3) 0.421(2) 0.4050(17) 0.127(11) Uani 0.31(5) 1 d D U P F 2
C151 C 0.343(3) 0.425(2) 0.460(2) 0.120(10) Uani 0.31(5) 1 d D U P F 2
C152 C 0.342(2) 0.3779(19) 0.5247(17) 0.101(8) Uani 0.31(5) 1 d D U P F 2
C153 C 0.392(3) 0.319(2) 0.5347(18) 0.119(11) Uani 0.31(5) 1 d D U P F 2
F76 F 0.503(2) 0.357(3) 0.363(2) 0.123(8) Uani 0.31(5) 1 d D U P F 2
F77 F 0.400(3) 0.468(3) 0.3409(18) 0.132(10) Uani 0.31(5) 1 d D U P F 2
F78 F 0.294(2) 0.481(2) 0.448(3) 0.151(13) Uani 0.31(5) 1 d D U P F 2
F79 F 0.287(2) 0.382(2) 0.5780(19) 0.125(8) Uani 0.31(5) 1 d D U P F 2
F80 F 0.389(3) 0.271(2) 0.598(2) 0.148(12) Uani 0.31(5) 1 d D U P F 2
O17 O 0.4990(10) 0.1219(9) 0.2649(8) 0.114(3) Uani 0.691(8) 1 d D U P G 1
C154 C 0.4989(11) 0.1027(7) 0.1954(8) 0.133(4) Uani 0.691(8) 1 d D U P G 1
H57 H 0.5353 0.1345 0.1592 0.160 Uiso 0.691(8) 1 calc R U P G 1
H58 H 0.4460 0.1075 0.1782 0.160 Uiso 0.691(8) 1 calc R U P G 1
C155 C 0.5252(7) 0.0251(6) 0.2088(6) 0.129(3) Uani 0.691(8) 1 d D U P G 1
C156 C 0.5960(8) 0.0060(8) 0.1784(8) 0.168(6) Uani 0.691(8) 1 d D U P G 1
C157 C 0.6238(9) -0.0647(8) 0.1909(10) 0.180(5) Uani 0.691(8) 1 d D U P G 1
C158 C 0.5796(9) -0.1179(7) 0.2364(9) 0.168(4) Uani 0.691(8) 1 d D U P G 1
C159 C 0.5083(8) -0.1031(7) 0.2656(10) 0.154(4) Uani 0.691(8) 1 d D U P G 1
C160 C 0.4827(8) -0.0326(6) 0.2521(8) 0.137(4) Uani 0.691(8) 1 d D U P G 1
F81 F 0.6433(7) 0.0562(7) 0.1379(6) 0.202(4) Uani 0.691(8) 1 d D U P G 1
F82 F 0.6942(7) -0.0797(8) 0.1628(8) 0.243(5) Uani 0.691(8) 1 d D U P G 1
F83 F 0.6082(9) -0.1848(6) 0.2493(8) 0.242(5) Uani 0.691(8) 1 d D U P G 1
F84 F 0.4613(8) -0.1555(5) 0.3078(6) 0.194(4) Uani 0.691(8) 1 d D U P G 1
F85 F 0.4120(6) -0.0192(5) 0.2797(5) 0.158(3) Uani 0.691(8) 1 d D U P G 1
O18 O 0.520(3) 0.132(2) 0.256(2) 0.135(7) Uani 0.309(8) 1 d D U P G 2
C161 C 0.500(3) 0.1044(15) 0.194(2) 0.213(9) Uani 0.309(8) 1 d D U P G 2
H59 H 0.5458 0.1076 0.1588 0.255 Uiso 0.309(8) 1 calc R U P G 2
H60 H 0.4568 0.1327 0.1706 0.255 Uiso 0.309(8) 1 calc R U P G 2
C162 C 0.4761(16) 0.0267(14) 0.2238(14) 0.218(10) Uani 0.309(8) 1 d D U P G 2
C163 C 0.5295(17) -0.0288(14) 0.2341(16) 0.240(12) Uani 0.309(8) 1 d D U P G 2
C164 C 0.5097(19) -0.1006(14) 0.261(3) 0.271(13) Uani 0.309(8) 1 d D U P G 2
C165 C 0.4326(19) -0.1165(15) 0.284(3) 0.284(13) Uani 0.309(8) 1 d D U P G 2
C166 C 0.3771(18) -0.0647(15) 0.271(3) 0.272(13) Uani 0.309(8) 1 d D U P G 2
C167 C 0.3977(17) 0.0067(15) 0.241(3) 0.253(13) Uani 0.309(8) 1 d D U P G 2
F86 F 0.6058(17) -0.0145(18) 0.213(2) 0.280(15) Uani 0.309(8) 1 d D U P G 2
F87 F 0.559(2) -0.1575(18) 0.267(3) 0.326(17) Uani 0.309(8) 1 d D U P G 2
F88 F 0.416(3) -0.1862(15) 0.307(2) 0.351(18) Uani 0.309(8) 1 d D U P G 2
F89 F 0.3034(18) -0.0903(19) 0.289(2) 0.304(13) Uani 0.309(8) 1 d D U P G 2
F90 F 0.3469(17) 0.0618(16) 0.226(2) 0.283(13) Uani 0.309(8) 1 d D U P G 2
O19 O 0.3090(10) 0.3442(15) 0.3102(14) 0.125(4) Uani 0.650(7) 1 d D U P H 1
C168 C 0.2291(9) 0.3179(12) 0.3200(9) 0.157(5) Uani 0.650(7) 1 d D U P H 1
H61 H 0.1939 0.3532 0.3376 0.188 Uiso 0.650(7) 1 calc R U P H 1
H62 H 0.2247 0.2706 0.3556 0.188 Uiso 0.650(7) 1 calc R U P H 1
C169 C 0.2079(6) 0.3091(7) 0.2488(7) 0.137(4) Uani 0.650(7) 1 d D U P H 1
C170 C 0.1985(9) 0.2390(7) 0.2423(8) 0.148(5) Uani 0.650(7) 1 d D U P H 1
C171 C 0.182(2) 0.2240(9) 0.1786(10) 0.206(7) Uani 0.650(7) 1 d D U P H 1
C172 C 0.172(2) 0.2802(10) 0.1210(11) 0.218(7) Uani 0.650(7) 1 d D U P H 1
C173 C 0.1779(13) 0.3490(9) 0.1273(8) 0.191(5) Uani 0.650(7) 1 d D U P H 1
C174 C 0.193(2) 0.3654(8) 0.1915(10) 0.172(7) Uani 0.650(7) 1 d D U P H 1
F91 F 0.2049(9) 0.1819(6) 0.2975(8) 0.194(5) Uani 0.650(7) 1 d D U P H 1
F92 F 0.1684(14) 0.1564(9) 0.1738(12) 0.306(9) Uani 0.650(7) 1 d D U P H 1
F93 F 0.1528(12) 0.2569(13) 0.0643(10) 0.319(9) Uani 0.650(7) 1 d D U P H 1
F94 F 0.1679(8) 0.4043(9) 0.0706(7) 0.287(7) Uani 0.650(7) 1 d D U P H 1
F95 F 0.2073(9) 0.4330(6) 0.1969(9) 0.261(7) Uani 0.650(7) 1 d D U P H 1
O20 O 0.2927(18) 0.335(3) 0.319(3) 0.116(5) Uani 0.350(7) 1 d D U P H 2
C175 C 0.2146(15) 0.3043(16) 0.3356(16) 0.133(5) Uani 0.350(7) 1 d D U P H 2
H63 H 0.1749 0.3432 0.3276 0.159 Uiso 0.350(7) 1 calc R U P H 2
H64 H 0.2078 0.2774 0.3866 0.159 Uiso 0.350(7) 1 calc R U P H 2
C176 C 0.2060(10) 0.2540(8) 0.2871(9) 0.110(5) Uani 0.350(7) 1 d D U P H 2
C177 C 0.2063(12) 0.1804(9) 0.3152(9) 0.104(6) Uani 0.350(7) 1 d D U P H 2
C178 C 0.2035(17) 0.1310(9) 0.2720(9) 0.131(6) Uani 0.350(7) 1 d D U P H 2
C179 C 0.186(2) 0.1556(9) 0.2022(10) 0.152(8) Uani 0.350(7) 1 d D U P H 2
C180 C 0.189(3) 0.2283(9) 0.1723(11) 0.136(8) Uani 0.350(7) 1 d D U P H 2
C181 C 0.1958(16) 0.2775(8) 0.2146(9) 0.109(5) Uani 0.350(7) 1 d D U P H 2
F96 F 0.2107(7) 0.1527(7) 0.3854(7) 0.113(4) Uani 0.350(7) 1 d D U P H 2
F97 F 0.2037(12) 0.0592(7) 0.3006(10) 0.162(6) Uani 0.350(7) 1 d D U P H 2
F98 F 0.1869(13) 0.1088(10) 0.1589(10) 0.179(8) Uani 0.350(7) 1 d D U P H 2
F99 F 0.1822(18) 0.2503(12) 0.1020(9) 0.176(8) Uani 0.350(7) 1 d D U P H 2
F100 F 0.1984(18) 0.3484(7) 0.1841(10) 0.133(6) Uani 0.350(7) 1 d D U P H 2
C182 C 0.6821(12) 0.2931(9) 0.2003(9) 0.223(6) Uani 1 1 d . U . . .
H65 H 0.7290 0.3247 0.1915 0.268 Uiso 1 1 calc R U . . .
H66 H 0.6393 0.3212 0.1756 0.268 Uiso 1 1 calc R U . . .
C183 C 0.6988(11) 0.2274(8) 0.1702(9) 0.203(5) Uani 1 1 d . U . . .
H67 H 0.7138 0.2421 0.1179 0.244 Uiso 1 1 calc R U . . .
H68 H 0.6521 0.1956 0.1780 0.244 Uiso 1 1 calc R U . . .
C184 C 0.7651(10) 0.1879(10) 0.2092(10) 0.223(6) Uani 1 1 d . U . . .
H69 H 0.8115 0.2202 0.2007 0.268 Uiso 1 1 calc R U . . .
H70 H 0.7790 0.1444 0.1900 0.268 Uiso 1 1 calc R U . . .
C185 C 0.7418(11) 0.1642(9) 0.2908(9) 0.217(6) Uani 1 1 d . U . . .
H71 H 0.7021 0.1249 0.2998 0.260 Uiso 1 1 calc R U . . .
H72 H 0.7881 0.1446 0.3161 0.260 Uiso 1 1 calc R U . . .
C186 C 0.7097(11) 0.2265(10) 0.3201(9) 0.217(6) Uani 1 1 d . U . . .
H73 H 0.6819 0.2067 0.3678 0.260 Uiso 1 1 calc R U . . .
H74 H 0.7539 0.2563 0.3276 0.260 Uiso 1 1 calc R U . . .
C187 C 0.6597(9) 0.2714(8) 0.2784(8) 0.184(4) Uani 1 1 d . U . . .
H75 H 0.6531 0.3163 0.2968 0.220 Uiso 1 1 calc R U . . .
H76 H 0.6082 0.2470 0.2853 0.220 Uiso 1 1 calc R U . . .
C188 C 1.0532(6) 0.4100(4) 0.5355(5) 0.1005(18) Uani 1 1 d . U . . .

loop_
_atom_site_aniso_label
_atom_site_aniso_U_11
_atom_site_aniso_U_22
_atom_site_aniso_U_33
_atom_site_aniso_U_23
_atom_site_aniso_U_13
_atom_site_aniso_U_12
C1 0.133(5) 0.106(4) 0.127(5) -0.004(4) -0.014(4) -0.003(4)
C2 0.143(4) 0.111(5) 0.106(5) -0.008(5) -0.012(3) -0.012(3)
C3 0.141(5) 0.084(4) 0.086(3) -0.021(3) 0.011(4) -0.021(3)
C4 0.098(4) 0.080(3) 0.098(4) -0.012(3) -0.003(3) -0.003(3)
C5 0.108(3) 0.074(4) 0.080(5) -0.006(3) -0.004(2) -0.008(3)
C6 0.095(4) 0.087(3) 0.108(4) -0.019(3) -0.004(4) -0.017(3)
C7 0.143(6) 0.092(5) 0.116(4) -0.002(4) -0.016(4) -0.009(4)
C8 0.137(6) 0.106(6) 0.116(5) -0.005(4) -0.021(4) -0.006(4)
C9 0.149(6) 0.119(6) 0.112(5) -0.011(5) -0.017(4) -0.017(5)
C10 0.139(4) 0.101(5) 0.105(5) -0.004(4) -0.017(4) -0.008(4)
C11 0.148(6) 0.110(6) 0.110(5) -0.010(5) -0.008(4) -0.020(5)
C12 0.139(6) 0.115(6) 0.120(5) -0.015(5) -0.007(4) -0.014(5)
C13 0.139(4) 0.092(4) 0.086(6) 0.002(4) -0.004(4) -0.017(3)
C14 0.144(5) 0.098(4) 0.088(6) -0.008(4) 0.002(5) -0.021(3)
C15 0.157(5) 0.079(4) 0.083(5) -0.012(4) -0.004(5) -0.015(3)
C16 0.145(5) 0.088(4) 0.069(5) -0.013(3) 0.007(4) -0.018(3)
C17 0.131(5) 0.085(4) 0.075(5) -0.011(3) 0.008(4) -0.021(3)
C18 0.136(5) 0.087(4) 0.088(6) 0.000(4) 0.000(4) -0.020(3)
C19 0.118(6) 0.080(3) 0.082(3) -0.019(2) 0.014(4) -0.015(4)
C20 0.127(6) 0.083(3) 0.090(3) -0.025(2) 0.001(4) -0.013(4)
C21 0.126(6) 0.076(3) 0.099(3) -0.020(2) -0.006(5) -0.018(4)
C22 0.099(5) 0.076(2) 0.089(3) -0.018(2) 0.002(4) -0.008(4)
C23 0.086(5) 0.077(2) 0.087(3) -0.021(2) 0.000(4) 0.003(4)
C24 0.103(5) 0.073(3) 0.089(3) -0.018(2) 0.002(4) -0.017(4)
C25 0.092(4) 0.079(3) 0.089(5) -0.006(3) -0.010(3) -0.003(3)
C26 0.106(4) 0.081(3) 0.123(6) -0.020(4) 0.005(4) -0.005(3)
C27 0.106(5) 0.074(3) 0.120(6) -0.018(4) 0.002(4) -0.010(3)
C28 0.091(3) 0.073(3) 0.087(5) -0.008(3) -0.016(3) -0.005(3)
C29 0.092(4) 0.071(3) 0.085(5) -0.003(3) -0.012(3) 0.000(2)
C30 0.093(4) 0.076(3) 0.090(5) -0.013(3) -0.010(3) -0.008(3)
C31 0.091(3) 0.071(4) 0.089(5) -0.013(3) 0.005(3) -0.013(3)
C32 0.103(4) 0.071(4) 0.076(5) -0.005(3) 0.001(3) -0.009(3)
C33 0.102(4) 0.072(4) 0.086(5) -0.008(3) 0.000(3) -0.014(3)
C34 0.091(4) 0.078(4) 0.087(5) -0.012(3) 0.005(3) -0.017(3)
C35 0.081(4) 0.088(4) 0.096(5) -0.020(3) 0.006(3) -0.016(3)
C36 0.092(4) 0.070(4) 0.097(5) -0.016(3) -0.001(3) -0.014(3)
C37 0.086(5) 0.088(3) 0.104(4) -0.017(3) -0.004(3) -0.019(3)
C38 0.117(6) 0.109(4) 0.102(4) -0.015(3) -0.007(4) 0.011(4)
C39 0.130(7) 0.117(5) 0.095(4) -0.013(3) -0.009(4) 0.009(4)
C40 0.103(6) 0.097(4) 0.114(5) -0.010(3) -0.013(4) -0.007(3)
C41 0.108(5) 0.097(4) 0.110(4) -0.025(3) -0.017(4) -0.007(3)
C42 0.101(6) 0.097(4) 0.104(4) -0.022(3) -0.010(4) -0.008(3)
O1 0.145(5) 0.142(5) 0.124(4) -0.031(4) -0.007(4) -0.018(4)
C43 0.163(7) 0.163(5) 0.143(7) -0.055(6) 0.010(6) -0.020(6)
C44 0.167(7) 0.155(4) 0.142(8) -0.048(5) 0.006(6) -0.019(4)
C45 0.220(9) 0.162(4) 0.184(11) -0.035(8) -0.018(9) -0.011(5)
C46 0.250(10) 0.158(4) 0.245(13) -0.025(9) 0.011(9) -0.029(5)
C47 0.246(10) 0.187(4) 0.230(13) -0.083(9) 0.022(9) -0.060(6)
C48 0.194(9) 0.214(5) 0.198(12) -0.076(9) -0.005(8) -0.049(6)
C49 0.185(8) 0.179(4) 0.153(10) -0.041(8) -0.013(7) -0.030(5)
F1 0.249(7) 0.203(6) 0.188(7) -0.005(5) -0.046(7) 0.002(5)
F2 0.387(12) 0.163(4) 0.296(12) -0.003(7) 0.007(9) -0.004(6)
F3 0.350(11) 0.229(5) 0.302(12) -0.102(7) 0.031(9) -0.121(7)
F4 0.222(8) 0.322(9) 0.297(11) -0.123(9) -0.058(8) -0.054(6)
F5 0.200(7) 0.200(4) 0.219(8) -0.035(6) -0.058(6) -0.014(5)
O2 0.162(5) 0.134(4) 0.117(4) -0.027(4) 0.005(4) -0.041(4)
C50 0.166(6) 0.171(7) 0.117(4) -0.030(6) 0.000(6) -0.043(6)
C51 0.154(5) 0.135(4) 0.106(6) -0.024(6) -0.001(6) -0.022(3)
C52 0.164(5) 0.108(3) 0.084(6) -0.011(5) -0.002(6) -0.016(3)
C53 0.154(5) 0.110(4) 0.089(6) -0.031(5) -0.003(6) -0.003(3)
C54 0.164(5) 0.109(4) 0.114(7) -0.033(5) -0.013(6) 0.001(3)
C55 0.172(5) 0.117(4) 0.152(8) -0.044(6) -0.017(7) 0.009(3)
C56 0.161(5) 0.141(4) 0.137(8) -0.037(7) -0.015(7) 0.005(4)
F6 0.205(5) 0.099(3) 0.120(4) -0.009(3) -0.003(4) -0.027(3)
F7 0.168(4) 0.108(3) 0.108(4) -0.020(3) -0.019(4) 0.001(3)
F8 0.189(5) 0.122(3) 0.145(5) -0.051(3) -0.034(4) -0.004(3)
F9 0.218(7) 0.133(4) 0.238(7) -0.080(5) -0.049(6) 0.037(3)
F10 0.167(5) 0.198(5) 0.233(8) -0.084(6) -0.025(6) 0.028(4)
O3 0.159(5) 0.138(4) 0.110(5) -0.034(3) -0.006(4) -0.024(4)
C57 0.219(9) 0.204(9) 0.200(11) -0.115(7) -0.024(7) -0.003(6)
C58 0.220(10) 0.188(5) 0.164(9) -0.088(5) -0.017(7) -0.013(6)
C59 0.253(12) 0.181(5) 0.206(12) -0.072(7) -0.048(8) -0.014(7)
C60 0.261(12) 0.206(5) 0.176(11) -0.070(7) -0.027(8) -0.049(7)
C61 0.217(12) 0.231(6) 0.197(12) -0.077(8) -0.029(8) -0.034(7)
C62 0.190(10) 0.208(5) 0.193(11) -0.072(7) -0.005(7) -0.005(7)
C63 0.224(10) 0.189(5) 0.140(9) -0.058(6) 0.004(7) -0.035(6)
F11 0.322(12) 0.198(5) 0.264(11) -0.059(6) -0.091(8) 0.009(7)
F12 0.313(11) 0.225(5) 0.254(10) -0.074(6) -0.026(8) -0.079(7)
F13 0.218(8) 0.297(9) 0.252(10) -0.110(7) -0.040(6) -0.035(6)
F14 0.276(10) 0.236(6) 0.218(9) -0.084(6) -0.051(7) 0.030(7)
F15 0.275(9) 0.201(5) 0.172(6) -0.050(5) 0.002(6) -0.058(5)
O4 0.117(6) 0.072(4) 0.075(5) -0.012(3) 0.016(5) -0.015(4)
C64 0.169(10) 0.085(6) 0.107(8) -0.020(5) 0.026(6) -0.043(5)
C65 0.163(8) 0.095(5) 0.097(8) -0.024(5) 0.039(6) -0.054(4)
C66 0.190(11) 0.117(7) 0.135(10) -0.055(7) 0.032(7) -0.038(5)
C67 0.184(11) 0.125(8) 0.174(13) -0.073(8) 0.043(8) -0.066(6)
C68 0.186(11) 0.182(9) 0.143(12) -0.073(9) 0.034(8) -0.067(7)
C69 0.175(11) 0.148(8) 0.165(12) -0.037(7) 0.006(7) -0.056(6)
C70 0.177(13) 0.128(8) 0.164(15) -0.046(9) 0.001(10) -0.035(7)
F16 0.232(10) 0.125(6) 0.197(10) -0.069(6) 0.002(7) -0.009(5)
F17 0.268(12) 0.187(9) 0.290(15) -0.169(10) 0.047(9) -0.042(7)
F18 0.240(10) 0.220(9) 0.176(9) -0.077(6) 0.012(6) -0.105(7)
F19 0.243(11) 0.172(7) 0.274(13) -0.021(8) -0.083(9) -0.066(5)
F20 0.222(9) 0.101(5) 0.266(11) -0.045(5) -0.035(8) -0.033(4)
O5 0.123(12) 0.095(10) 0.086(13) -0.026(8) 0.012(9) -0.012(9)
C71 0.117(15) 0.102(10) 0.109(16) -0.011(10) -0.007(10) -0.024(8)
C72 0.101(11) 0.109(9) 0.076(14) -0.014(9) 0.018(10) -0.020(6)
C73 0.125(14) 0.127(13) 0.128(19) -0.034(13) -0.002(12) 0.002(9)
C74 0.147(14) 0.128(13) 0.147(18) -0.045(12) 0.008(12) 0.001(9)
C75 0.139(13) 0.121(12) 0.104(16) -0.042(12) 0.030(11) -0.023(9)
C76 0.136(14) 0.124(13) 0.111(18) -0.039(13) -0.003(13) -0.019(10)
C77 0.123(13) 0.113(12) 0.114(17) -0.035(12) -0.009(11) -0.007(9)
F21 0.171(15) 0.150(14) 0.146(16) -0.035(12) -0.044(12) 0.033(10)
F22 0.189(13) 0.146(11) 0.177(15) -0.060(11) -0.004(11) 0.025(9)
F23 0.186(17) 0.143(14) 0.154(18) -0.074(14) 0.039(12) -0.039(12)
F24 0.174(19) 0.19(2) 0.21(3) -0.087(19) -0.06(2) -0.006(14)
F25 0.119(14) 0.127(13) 0.14(2) -0.045(13) -0.004(13) 0.001(10)
O6 0.143(12) 0.089(4) 0.097(4) -0.031(4) 0.004(9) -0.019(8)
C78 0.196(13) 0.092(5) 0.137(7) -0.045(6) -0.019(6) -0.020(9)
C79 0.189(7) 0.102(10) 0.143(8) -0.054(8) -0.019(6) -0.025(8)
C80 0.201(8) 0.154(12) 0.145(9) -0.062(10) -0.028(6) 0.005(10)
C81 0.218(9) 0.174(14) 0.150(9) -0.068(11) -0.036(7) -0.002(11)
C82 0.214(9) 0.194(14) 0.165(10) -0.107(11) -0.021(7) -0.035(10)
C83 0.207(9) 0.141(12) 0.142(9) -0.051(10) -0.003(6) -0.021(10)
C84 0.183(8) 0.117(11) 0.134(8) -0.037(8) -0.007(6) -0.028(8)
F26 0.225(9) 0.285(16) 0.198(11) -0.126(12) -0.048(8) 0.064(12)
F27 0.267(10) 0.314(17) 0.213(12) -0.149(13) -0.092(10) 0.065(13)
F28 0.274(14) 0.287(18) 0.149(9) -0.114(11) -0.001(7) -0.064(12)
F29 0.242(9) 0.194(11) 0.158(8) -0.065(8) 0.004(7) 0.012(8)
F30 0.192(7) 0.199(11) 0.163(8) -0.059(8) -0.020(6) -0.006(8)
O7 0.065(11) 0.080(6) 0.104(7) -0.017(6) -0.006(9) -0.013(8)
C85 0.183(16) 0.093(8) 0.158(10) -0.060(10) -0.011(9) 0.008(12)
C86 0.165(11) 0.104(15) 0.145(11) -0.046(12) -0.011(7) 0.005(12)
C87 0.175(12) 0.160(18) 0.158(12) -0.064(14) -0.006(8) -0.019(13)
C88 0.194(12) 0.168(19) 0.160(12) -0.066(14) -0.010(8) -0.031(13)
C89 0.197(12) 0.18(2) 0.158(12) -0.066(14) -0.007(9) 0.004(13)
C90 0.183(12) 0.167(19) 0.155(11) -0.046(14) 0.011(9) -0.003(12)
C91 0.169(12) 0.166(19) 0.165(11) -0.057(14) 0.002(8) -0.007(13)
F31 0.197(12) 0.200(18) 0.166(13) -0.064(14) 0.010(10) -0.056(14)
F32 0.238(14) 0.29(2) 0.197(17) -0.096(18) -0.016(12) -0.096(19)
F33 0.29(2) 0.26(3) 0.193(15) -0.13(2) 0.013(13) -0.02(2)
F34 0.206(12) 0.255(18) 0.196(12) -0.084(14) 0.039(10) -0.011(12)
F35 0.177(13) 0.26(2) 0.217(18) -0.101(18) 0.010(11) -0.037(16)
O8 0.144(5) 0.079(2) 0.096(3) -0.026(2) -0.021(3) 0.005(3)
C92 0.133(6) 0.073(3) 0.103(4) -0.020(3) -0.014(3) -0.022(4)
C93 0.133(3) 0.079(4) 0.106(4) -0.030(4) -0.017(3) 0.010(5)
C94 0.119(3) 0.073(4) 0.114(4) -0.016(4) -0.014(3) -0.008(4)
C95 0.120(3) 0.075(4) 0.119(4) -0.023(4) -0.005(3) 0.000(5)
C96 0.133(3) 0.084(4) 0.109(4) -0.032(5) -0.004(3) -0.014(5)
F36 0.152(4) 0.109(3) 0.113(3) -0.033(3) -0.001(3) -0.013(3)
C97 0.117(3) 0.074(4) 0.103(4) -0.021(4) -0.006(3) -0.013(4)
F37 0.134(3) 0.112(3) 0.149(4) -0.019(3) -0.035(3) -0.023(3)
F38 0.127(3) 0.118(3) 0.160(4) -0.045(3) 0.013(3) -0.009(3)
F39 0.148(3) 0.124(3) 0.126(4) -0.037(3) -0.040(3) 0.002(3)
F40 0.125(3) 0.137(4) 0.136(4) -0.035(3) 0.004(3) -0.002(3)
O9 0.110(6) 0.082(4) 0.116(10) -0.025(6) 0.008(7) -0.009(4)
C98 0.138(11) 0.108(7) 0.188(13) -0.071(9) 0.009(8) -0.012(5)
C99 0.133(11) 0.086(6) 0.141(10) -0.039(4) -0.003(7) -0.004(6)
C100 0.119(11) 0.082(6) 0.157(11) -0.009(6) -0.009(7) 0.011(6)
C101 0.148(13) 0.086(7) 0.122(10) -0.012(5) -0.003(8) 0.012(7)
C102 0.121(12) 0.076(6) 0.135(11) -0.020(5) -0.004(8) 0.002(6)
C103 0.118(11) 0.078(6) 0.115(10) -0.019(5) -0.026(7) -0.004(6)
C104 0.101(11) 0.094(7) 0.108(11) -0.022(5) -0.024(6) -0.014(6)
F41 0.211(13) 0.092(5) 0.204(11) 0.002(5) 0.007(9) 0.044(6)
F42 0.184(12) 0.100(6) 0.164(10) 0.001(5) 0.028(7) 0.001(7)
F43 0.126(10) 0.088(6) 0.173(13) -0.037(7) 0.008(8) -0.003(5)
F44 0.176(13) 0.079(4) 0.150(12) -0.010(5) -0.015(11) 0.003(5)
F45 0.148(10) 0.121(8) 0.119(9) -0.026(5) -0.005(6) -0.043(7)
O10 0.102(8) 0.084(5) 0.098(9) -0.007(5) -0.016(5) 0.017(5)
C105 0.108(10) 0.122(10) 0.125(10) -0.024(8) -0.047(6) 0.024(7)
C106 0.099(9) 0.104(5) 0.133(11) -0.009(7) -0.038(6) 0.027(6)
C107 0.134(13) 0.110(6) 0.167(13) -0.016(8) -0.008(8) 0.011(8)
C108 0.133(14) 0.128(7) 0.167(15) -0.020(9) -0.001(9) 0.010(9)
C109 0.146(15) 0.129(7) 0.153(15) -0.032(10) -0.023(10) 0.016(10)
C110 0.150(16) 0.111(7) 0.162(16) -0.035(9) -0.026(11) 0.005(10)
C111 0.137(14) 0.110(6) 0.129(13) -0.025(9) -0.034(9) -0.001(9)
F46 0.164(11) 0.118(6) 0.250(13) -0.034(7) 0.023(9) -0.011(7)
F47 0.147(14) 0.168(10) 0.32(2) -0.040(12) 0.082(12) -0.007(11)
F48 0.20(2) 0.152(13) 0.20(2) -0.043(13) 0.010(13) 0.030(13)
F49 0.176(15) 0.111(7) 0.184(18) -0.039(8) -0.045(12) 0.007(8)
F50 0.182(17) 0.140(11) 0.166(18) -0.034(11) -0.001(10) -0.032(10)
O11 0.092(8) 0.076(4) 0.105(12) -0.014(6) -0.008(7) -0.003(5)
C112 0.101(8) 0.078(4) 0.113(10) -0.019(6) 0.005(6) -0.004(5)
C113 0.101(8) 0.070(5) 0.100(6) -0.020(5) 0.003(5) -0.010(5)
C114 0.110(9) 0.058(7) 0.106(7) -0.017(6) 0.000(7) -0.013(5)
C115 0.104(9) 0.069(7) 0.136(8) -0.037(6) -0.014(7) -0.010(5)
C116 0.112(10) 0.087(8) 0.144(9) -0.060(7) -0.001(8) -0.007(6)
C117 0.135(10) 0.111(9) 0.109(7) -0.058(6) 0.001(7) 0.000(6)
C118 0.111(10) 0.104(9) 0.094(6) -0.027(6) -0.004(7) -0.005(6)
F51 0.134(11) 0.121(8) 0.105(6) -0.005(6) 0.005(6) -0.013(6)
F52 0.119(8) 0.085(5) 0.177(11) -0.023(7) -0.013(8) 0.007(5)
F53 0.153(8) 0.111(8) 0.207(15) -0.086(9) 0.011(9) 0.016(6)
F54 0.194(12) 0.185(12) 0.122(8) -0.062(8) 0.030(9) 0.007(9)
F55 0.153(12) 0.149(10) 0.097(7) -0.012(6) -0.012(8) 0.019(8)
O12 0.090(9) 0.067(6) 0.077(12) 0.014(7) -0.012(9) 0.002(5)
C119 0.109(13) 0.086(8) 0.130(15) -0.030(11) -0.011(10) 0.003(7)
C120 0.112(15) 0.099(11) 0.122(10) -0.029(9) -0.007(9) 0.005(11)
C121 0.099(14) 0.079(13) 0.125(10) -0.035(9) -0.012(9) -0.008(8)
C122 0.111(15) 0.095(14) 0.134(10) -0.041(11) -0.011(11) 0.003(10)
C123 0.144(15) 0.104(14) 0.138(10) -0.051(11) 0.002(10) 0.000(10)
C124 0.132(16) 0.142(16) 0.122(10) -0.037(11) 0.002(11) 0.001(11)
C125 0.121(15) 0.113(15) 0.112(10) -0.043(9) -0.020(10) -0.007(10)
F56 0.104(14) 0.085(11) 0.132(10) -0.016(12) 0.002(12) -0.007(9)
F57 0.142(16) 0.079(10) 0.166(14) -0.038(11) -0.015(13) 0.014(9)
F58 0.137(13) 0.127(13) 0.148(16) -0.056(13) 0.006(11) -0.002(9)
F59 0.22(2) 0.21(2) 0.114(12) -0.048(12) 0.008(13) 0.031(15)
F60 0.143(16) 0.146(17) 0.122(13) -0.028(12) -0.025(13) 0.006(10)
O13 0.103(9) 0.071(7) 0.089(12) -0.016(7) 0.002(8) -0.012(6)
C126 0.104(10) 0.097(10) 0.093(10) -0.026(7) -0.013(6) 0.008(8)
C127 0.089(8) 0.088(7) 0.094(8) -0.034(4) -0.015(6) -0.008(5)
C128 0.116(9) 0.109(9) 0.086(10) -0.027(6) -0.007(7) 0.003(6)
C129 0.118(10) 0.135(10) 0.105(11) -0.037(6) 0.008(7) 0.003(7)
C130 0.119(11) 0.127(10) 0.112(12) -0.059(7) 0.001(8) 0.014(7)
C131 0.107(10) 0.098(8) 0.121(12) -0.048(6) -0.012(7) 0.006(6)
C132 0.090(8) 0.095(8) 0.088(10) -0.032(6) -0.019(7) 0.000(6)
F61 0.165(11) 0.141(9) 0.128(9) 0.014(6) 0.017(7) 0.025(6)
F62 0.179(11) 0.191(12) 0.154(11) -0.018(7) 0.063(8) 0.005(9)
F63 0.137(8) 0.136(10) 0.184(13) -0.088(9) 0.025(7) 0.011(6)
F64 0.146(9) 0.078(7) 0.203(13) -0.041(5) 0.003(9) 0.014(5)
F65 0.131(9) 0.081(6) 0.148(11) -0.021(6) 0.026(8) -0.020(6)
O14 0.096(8) 0.090(8) 0.067(9) -0.020(7) 0.001(7) -0.014(7)
C133 0.092(9) 0.092(9) 0.104(11) -0.034(7) -0.025(6) -0.005(7)
C134 0.097(10) 0.083(8) 0.108(8) -0.029(5) -0.011(7) -0.007(6)
C135 0.140(12) 0.113(11) 0.107(8) -0.031(7) -0.001(7) 0.014(8)
C136 0.129(13) 0.140(13) 0.119(10) -0.036(8) 0.007(8) 0.011(8)
C137 0.107(11) 0.095(10) 0.132(9) -0.055(7) -0.012(6) -0.002(6)
C138 0.132(11) 0.064(9) 0.128(9) -0.036(7) -0.008(7) 0.002(6)
C139 0.114(10) 0.075(9) 0.102(9) -0.041(6) -0.018(7) -0.002(6)
F66 0.199(14) 0.280(19) 0.104(9) 0.023(10) 0.001(9) 0.103(13)
F67 0.230(15) 0.30(2) 0.131(10) -0.021(10) 0.053(9) 0.085(14)
F68 0.118(7) 0.116(8) 0.190(12) -0.085(8) -0.015(6) 0.010(5)
F69 0.144(10) 0.115(8) 0.203(12) 0.031(9) 0.024(10) 0.026(6)
F70 0.143(11) 0.127(11) 0.146(11) 0.019(10) 0.026(9) 0.031(9)
O15 0.087(5) 0.092(5) 0.091(10) -0.024(5) -0.008(6) -0.009(4)
C140 0.106(8) 0.096(5) 0.120(10) -0.037(5) -0.002(8) -0.013(4)
C141 0.090(8) 0.097(5) 0.122(6) -0.044(5) -0.010(5) -0.018(5)
C142 0.112(9) 0.099(8) 0.125(7) -0.040(5) -0.007(6) -0.008(6)
C143 0.105(9) 0.104(8) 0.127(7) -0.047(5) -0.028(5) -0.013(5)
C144 0.114(9) 0.088(8) 0.163(8) -0.057(6) -0.017(6) -0.009(6)
C145 0.101(10) 0.133(11) 0.149(9) -0.065(6) -0.008(7) 0.000(7)
C146 0.096(9) 0.102(9) 0.139(7) -0.048(5) 0.001(6) -0.022(5)
F71 0.115(8) 0.114(8) 0.132(9) -0.025(6) 0.005(7) -0.008(5)
F72 0.161(14) 0.102(7) 0.147(6) -0.031(4) -0.014(6) 0.002(7)
F73 0.147(9) 0.104(6) 0.195(13) -0.076(6) -0.043(8) 0.014(5)
F74 0.120(9) 0.180(11) 0.206(13) -0.075(10) 0.022(9) 0.012(6)
F75 0.132(11) 0.144(9) 0.135(6) -0.047(5) 0.015(6) -0.011(7)
O16 0.081(9) 0.094(9) 0.100(18) -0.029(10) -0.003(10) -0.014(6)
C147 0.113(13) 0.103(7) 0.114(17) -0.045(9) -0.014(11) -0.011(8)
C148 0.125(18) 0.097(8) 0.133(12) -0.034(9) 0.002(11) -0.009(11)
C149 0.110(17) 0.115(16) 0.125(12) -0.036(10) -0.013(10) -0.008(11)
C150 0.133(18) 0.123(16) 0.129(12) -0.036(10) -0.015(11) 0.006(12)
C151 0.116(17) 0.114(16) 0.139(12) -0.045(10) -0.017(10) -0.003(12)
C152 0.093(15) 0.098(14) 0.129(11) -0.057(9) -0.018(9) -0.027(9)
C153 0.112(17) 0.124(16) 0.126(13) -0.040(10) -0.010(11) -0.003(12)
F76 0.130(16) 0.128(19) 0.116(13) -0.038(12) -0.015(12) 0.002(11)
F77 0.118(19) 0.128(19) 0.147(12) -0.020(12) -0.017(11) -0.008(12)
F78 0.160(18) 0.142(18) 0.16(2) -0.050(13) -0.020(14) 0.033(13)
F79 0.119(15) 0.138(17) 0.136(13) -0.068(12) -0.011(10) -0.007(11)
F80 0.126(19) 0.143(18) 0.157(15) -0.010(14) 0.028(13) 0.009(13)
O17 0.123(9) 0.120(5) 0.101(6) -0.027(5) -0.013(6) 0.016(5)
C154 0.156(10) 0.138(5) 0.114(8) -0.043(6) -0.020(8) 0.002(6)
C155 0.146(7) 0.146(5) 0.108(9) -0.050(5) -0.021(6) 0.012(5)
C156 0.176(10) 0.193(6) 0.154(13) -0.086(9) 0.010(9) 0.016(6)
C157 0.166(10) 0.219(6) 0.195(13) -0.123(9) -0.034(8) 0.044(6)
C158 0.195(9) 0.168(6) 0.182(13) -0.106(7) -0.083(7) 0.045(6)
C159 0.189(9) 0.138(5) 0.153(12) -0.055(7) -0.057(7) 0.013(5)
C160 0.180(9) 0.127(5) 0.125(10) -0.075(6) -0.005(7) -0.001(5)
F81 0.184(8) 0.263(7) 0.162(9) -0.069(7) 0.031(6) 0.003(7)
F82 0.174(8) 0.337(12) 0.274(13) -0.187(10) -0.036(7) 0.076(7)
F83 0.308(13) 0.199(6) 0.263(13) -0.119(7) -0.106(10) 0.108(7)
F84 0.296(10) 0.140(5) 0.161(9) -0.054(5) -0.043(7) -0.031(7)
F85 0.157(6) 0.165(7) 0.160(8) -0.054(6) -0.006(5) -0.007(4)
O18 0.132(16) 0.144(11) 0.117(12) -0.011(9) 0.006(8) 0.034(10)
C161 0.236(18) 0.231(10) 0.197(18) -0.116(11) 0.019(13) 0.022(10)
C162 0.236(11) 0.236(10) 0.21(2) -0.102(13) -0.029(16) 0.008(7)
C163 0.260(13) 0.238(11) 0.24(2) -0.096(16) -0.020(17) 0.020(8)
C164 0.297(12) 0.248(11) 0.27(2) -0.055(16) -0.039(17) 0.021(9)
C165 0.308(13) 0.270(13) 0.28(2) -0.061(16) -0.044(16) -0.020(9)
C166 0.269(12) 0.286(13) 0.27(2) -0.085(16) -0.011(17) -0.026(8)
C167 0.238(11) 0.278(12) 0.26(2) -0.077(16) -0.040(17) -0.006(8)
F86 0.243(14) 0.26(2) 0.35(4) -0.09(2) -0.05(2) 0.030(11)
F87 0.37(2) 0.259(14) 0.33(4) -0.03(3) -0.03(3) 0.060(17)
F88 0.41(2) 0.284(14) 0.32(4) -0.01(3) 0.01(3) -0.033(12)
F89 0.288(12) 0.33(2) 0.31(3) -0.12(2) 0.00(2) -0.061(12)
F90 0.234(14) 0.304(15) 0.33(3) -0.10(2) -0.04(2) 0.012(14)
O19 0.137(8) 0.104(8) 0.134(9) -0.025(6) -0.011(6) 0.009(6)
C168 0.119(6) 0.191(12) 0.164(9) -0.047(8) -0.018(10) 0.022(8)
C169 0.110(10) 0.149(5) 0.144(8) -0.016(5) -0.005(8) 0.000(9)
C170 0.107(11) 0.158(5) 0.172(8) -0.026(5) 0.007(11) -0.020(11)
C171 0.192(18) 0.216(7) 0.231(10) -0.082(7) -0.044(14) -0.013(14)
C172 0.167(17) 0.315(8) 0.179(10) -0.068(7) -0.030(13) 0.008(16)
C173 0.132(13) 0.262(7) 0.145(8) 0.020(6) -0.002(11) 0.006(12)
C174 0.135(18) 0.175(6) 0.183(9) 0.011(6) -0.027(14) -0.001(13)
F91 0.151(11) 0.152(6) 0.261(9) 0.005(7) -0.048(11) -0.021(10)
F92 0.31(2) 0.245(7) 0.428(19) -0.187(9) -0.115(18) 0.049(14)
F93 0.258(19) 0.515(17) 0.231(11) -0.168(11) -0.070(14) 0.042(17)
F94 0.187(11) 0.391(10) 0.197(8) 0.118(9) -0.031(9) -0.046(12)
F95 0.257(14) 0.161(5) 0.347(15) 0.027(7) -0.153(13) -0.005(9)
O20 0.118(10) 0.091(10) 0.137(12) -0.021(9) -0.002(8) -0.006(6)
C175 0.117(7) 0.128(10) 0.157(11) -0.046(10) 0.008(13) -0.012(9)
C176 0.092(13) 0.106(5) 0.127(8) -0.020(5) 0.009(12) -0.009(10)
C177 0.073(17) 0.108(6) 0.121(7) -0.013(5) 0.022(13) -0.025(14)
C178 0.133(16) 0.111(6) 0.150(8) -0.026(5) -0.016(12) -0.023(13)
C179 0.174(19) 0.134(6) 0.155(9) -0.038(6) -0.034(13) -0.005(14)
C180 0.132(18) 0.140(6) 0.136(9) -0.025(5) -0.025(15) -0.009(14)
C181 0.070(13) 0.114(6) 0.130(8) -0.011(5) 0.012(12) -0.008(12)
F96 0.066(7) 0.132(9) 0.127(6) -0.007(5) 0.006(7) -0.017(7)
F97 0.183(13) 0.111(6) 0.194(12) -0.029(6) -0.043(11) -0.007(9)
F98 0.222(19) 0.152(9) 0.180(11) -0.056(10) -0.063(14) -0.017(13)
F99 0.170(19) 0.215(14) 0.136(9) -0.013(7) -0.037(15) -0.037(16)
F100 0.103(14) 0.120(6) 0.161(12) 0.004(6) -0.012(13) -0.014(11)
C182 0.278(14) 0.214(10) 0.169(7) -0.028(8) -0.012(9) 0.035(9)
C183 0.246(12) 0.194(10) 0.165(8) -0.025(7) -0.019(8) -0.018(9)
C184 0.203(11) 0.265(12) 0.204(9) -0.071(9) 0.012(9) 0.036(9)
C185 0.246(13) 0.215(11) 0.188(8) -0.036(8) -0.038(9) 0.046(9)
C186 0.229(13) 0.257(12) 0.166(8) -0.051(8) -0.030(9) 0.063(9)
C187 0.187(11) 0.183(9) 0.172(7) -0.021(7) -0.017(8) 0.001(7)
C188 0.119(3) 0.077(4) 0.109(4) -0.026(4) -0.019(3) -0.001(5)

loop_
_atom_type_symbol
_atom_type_description
_atom_type_scat_dispersion_real
_atom_type_scat_dispersion_imag
_atom_type_scat_source
C C 0.0181 0.0091 'International Tables Vol C Tables 4.2.6.8 and 6.1.1.4'
H H 0.0000 0.0000 'International Tables Vol C Tables 4.2.6.8 and 6.1.1.4'
O O 0.0492 0.0322 'International Tables Vol C Tables 4.2.6.8 and 6.1.1.4'
F F 0.0727 0.0534 'International Tables Vol C Tables 4.2.6.8 and 6.1.1.4'

loop_
_geom_angle_atom_site_label_1
_geom_angle_atom_site_label_2
_geom_angle_atom_site_label_3
_geom_angle
_geom_angle_site_symmetry_1
_geom_angle_site_symmetry_3
_geom_angle_publ_flag
C7 C1 C40 114.0(8) . . ?
C7 C1 H1 108.7 . . ?
C40 C1 H1 108.7 . . ?
C7 C1 H2 108.7 . . ?
C40 C1 H2 108.7 . . ?
H1 C1 H2 107.6 . . ?
C13 C2 C10 116.6(7) . . ?
C13 C2 H3 108.2 . . ?
C10 C2 H3 108.2 . . ?
C13 C2 H4 108.2 . . ?
C10 C2 H4 108.2 . . ?
H3 C2 H4 107.3 . . ?
C16 C3 C19 117.4(7) . . ?
C16 C3 H5 107.9 . . ?
C19 C3 H5 107.9 . . ?
C16 C3 H6 107.9 . . ?
C19 C3 H6 107.9 . . ?
H5 C3 H6 107.2 . . ?
C22 C4 C25 113.1(6) . . ?
C22 C4 H7 109.0 . . ?
C25 C4 H7 109.0 . . ?
C22 C4 H8 109.0 . . ?
C25 C4 H8 109.0 . . ?
H7 C4 H8 107.8 . . ?
C28 C5 C31 114.7(6) . . ?
C28 C5 H9 108.6 . . ?
C31 C5 H9 108.6 . . ?
C28 C5 H10 108.6 . . ?
C31 C5 H10 108.6 . . ?
H9 C5 H10 107.6 . . ?
C34 C6 C37 116.9(6) . . ?
C34 C6 H11 108.1 . . ?
C37 C6 H11 108.1 . . ?
C34 C6 H12 108.1 . . ?
C37 C6 H12 108.1 . . ?
H11 C6 H12 107.3 . . ?
C12 C7 C8 119.0(11) . . ?
C12 C7 C1 121.9(11) . . ?
C8 C7 C1 119.0(10) . . ?
O1 C8 C7 117.0(10) . . ?
O1 C8 C9 123.2(10) . . ?
C7 C8 C9 119.8(10) . . ?
C10 C9 C8 119.1(10) . . ?
C10 C9 H13 120.5 . . ?
C8 C9 H13 120.5 . . ?
C9 C10 C11 123.0(10) . . ?
C9 C10 C2 120.4(10) . . ?
C11 C10 C2 116.6(9) . . ?
O2 C11 C10 120.0(9) . . ?
O2 C11 C12 125.7(10) . . ?
C10 C11 C12 114.2(9) . . ?
C7 C12 C11 124.8(11) . . ?
C7 C12 H14 117.6 . . ?
C11 C12 H14 117.6 . . ?
C18 C13 C14 115.7(10) . . ?
C18 C13 C2 123.6(9) . . ?
C14 C13 C2 120.6(9) . . ?
C13 C14 C15 122.3(9) . . ?
C13 C14 O3 116.2(10) . . ?
C15 C14 O3 121.5(9) . . ?
C14 C15 C16 121.1(8) . . ?
C14 C15 H15 119.4 . . ?
C16 C15 H15 119.4 . . ?
C15 C16 C17 115.8(9) . . ?
C15 C16 C3 121.8(8) . . ?
C17 C16 C3 122.3(8) . . ?
O5 C17 C18 106.8(19) . . ?
C18 C17 O4 123.9(9) . . ?
O5 C17 C16 132(2) . . ?
C18 C17 C16 120.5(8) . . ?
O4 C17 C16 115.5(10) . . ?
C17 C18 C13 124.3(9) . . ?
C17 C18 H16 117.9 . . ?
C13 C18 H16 117.9 . . ?
C24 C19 C20 117.5(7) . . ?
C24 C19 C3 121.2(6) . . ?
C20 C19 C3 121.2(7) . . ?
C19 C20 O6 116.1(9) . . ?
C19 C20 C21 119.4(7) . . ?
O6 C20 C21 123.5(9) . . ?
C19 C20 O7 115.5(13) . . ?
C21 C20 O7 122.8(12) . . ?
C22 C21 C20 122.2(7) . . ?
C22 C21 H17 118.9 . . ?
C20 C21 H17 118.9 . . ?
C21 C22 C23 118.4(7) . . ?
C21 C22 C4 119.0(6) . . ?
C23 C22 C4 122.6(7) . . ?
C22 C23 O8 116.1(7) . . ?
C22 C23 C24 120.0(7) . . ?
O8 C23 C24 123.9(6) . . ?
C19 C24 C23 122.6(7) . . ?
C19 C24 H18 118.7 . . ?
C23 C24 H18 118.7 . . ?
C26 C25 C30 117.7(7) . . ?
C26 C25 C4 122.8(7) . . ?
C30 C25 C4 119.5(6) . . ?
C25 C26 O9 116.4(8) . . ?
C25 C26 C27 120.5(8) . . ?
O9 C26 C27 120.1(8) . . ?
C25 C26 O10 116.9(9) . . ?
C27 C26 O10 120.4(9) . . ?
C28 C27 C26 122.5(7) . . ?
C28 C27 H19 118.8 . . ?
C26 C27 H19 118.8 . . ?
C27 C28 C29 117.3(7) . . ?
C27 C28 C5 122.9(6) . . ?
C29 C28 C5 119.7(7) . . ?
O11 C29 C28 115.7(10) . . ?
O11 C29 C30 123.6(10) . . ?
C28 C29 C30 120.5(7) . . ?
C28 C29 O12 116.9(14) . . ?
C30 C29 O12 121.7(14) . . ?
C25 C30 C29 121.5(7) . . ?
C25 C30 H20 119.3 . . ?
C29 C30 H20 119.3 . . ?
C36 C31 C32 117.9(8) . . ?
C36 C31 C5 121.7(7) . . ?
C32 C31 C5 120.3(7) . . ?
O13 C32 C31 115.4(12) . . ?
O13 C32 C33 124.2(13) . . ?
C31 C32 C33 119.8(8) . . ?
C31 C32 O14 115.9(12) . . ?
C33 C32 O14 124.1(11) . . ?
C34 C33 C32 122.3(7) . . ?
C34 C33 H21 118.8 . . ?
C32 C33 H21 118.8 . . ?
C33 C34 C35 116.8(7) . . ?
C33 C34 C6 121.4(7) . . ?
C35 C34 C6 121.7(7) . . ?
O16 C35 C36 133.0(18) . . ?
C36 C35 O15 121.3(10) . . ?
O16 C35 C34 106.3(19) . . ?
C36 C35 C34 120.1(8) . . ?
O15 C35 C34 118.3(10) . . ?
C31 C36 C35 122.9(8) . . ?
C31 C36 H22 118.6 . . ?
C35 C36 H22 118.6 . . ?
C42 C37 C38 117.7(8) . . ?
C42 C37 C6 121.8(8) . . ?
C38 C37 C6 120.5(8) . . ?
O17 C38 C37 114.1(10) . . ?
O17 C38 C39 126.6(11) . . ?
C37 C38 C39 119.2(9) . . ?
C37 C38 O18 124.4(19) . . ?
C39 C38 O18 115.4(19) . . ?
C40 C39 C38 121.1(9) . . ?
C40 C39 H23 119.4 . . ?
C38 C39 H23 119.4 . . ?
C41 C40 C39 116.7(8) . . ?
C41 C40 C1 122.6(9) . . ?
C39 C40 C1 120.6(9) . . ?
C42 C41 C40 122.9(9) . . ?
C42 C41 O19 123.7(14) . . ?
C40 C41 O19 113.4(13) . . ?
C42 C41 O20 114(2) . . ?
C40 C41 O20 122(2) . . ?
C41 C42 C37 122.3(9) . . ?
C41 C42 H24 118.8 . . ?
C37 C42 H24 118.8 . . ?
C8 O1 C43 118.7(8) . . ?
O1 C43 C44 107.6(8) . . ?
O1 C43 H25 110.2 . . ?
C44 C43 H25 110.2 . . ?
O1 C43 H26 110.2 . . ?
C44 C43 H26 110.2 . . ?
H25 C43 H26 108.5 . . ?
C45 C44 C49 116.5(9) . . ?
C45 C44 C43 121.1(10) . . ?
C49 C44 C43 122.2(10) . . ?
C44 C45 F1 121.3(10) . . ?
C44 C45 C46 122.2(11) . . ?
F1 C45 C46 116.5(10) . . ?
F2 C46 C47 119.4(12) . . ?
F2 C46 C45 120.1(11) . . ?
C47 C46 C45 119.8(11) . . ?
F3 C47 C48 122.7(12) . . ?
F3 C47 C46 118.3(12) . . ?
C48 C47 C46 118.9(11) . . ?
F4 C48 C47 120.4(11) . . ?
F4 C48 C49 119.2(11) . . ?
C47 C48 C49 120.4(11) . . ?
F5 C49 C48 120.2(11) . . ?
F5 C49 C44 117.9(10) . . ?
C48 C49 C44 121.9(11) . . ?
C11 O2 C50 118.2(7) . . ?
O2 C50 C51 107.1(8) . . ?
O2 C50 H27 110.3 . . ?
C51 C50 H27 110.3 . . ?
O2 C50 H28 110.3 . . ?
C51 C50 H28 110.3 . . ?
H27 C50 H28 108.6 . . ?
C52 C51 C56 117.0(8) . . ?
C52 C51 C50 121.2(9) . . ?
C56 C51 C50 121.8(9) . . ?
F6 C52 C51 122.4(8) . . ?
F6 C52 C53 116.1(8) . . ?
C51 C52 C53 121.5(8) . . ?
F7 C53 C54 118.8(8) . . ?
F7 C53 C52 122.1(7) . . ?
C54 C53 C52 119.2(9) . . ?
F8 C54 C55 119.6(8) . . ?
F8 C54 C53 119.9(8) . . ?
C55 C54 C53 120.5(9) . . ?
F9 C55 C54 120.1(9) . . ?
F9 C55 C56 119.7(9) . . ?
C54 C55 C56 120.1(9) . . ?
F10 C56 C55 119.6(9) . . ?
F10 C56 C51 118.8(9) . . ?
C55 C56 C51 121.6(9) . . ?
C14 O3 C57 117.1(8) . . ?
O3 C57 C58 103.6(8) . . ?
O3 C57 H29 111.0 . . ?
C58 C57 H29 111.0 . . ?
O3 C57 H30 111.0 . . ?
C58 C57 H30 111.0 . . ?
H29 C57 H30 109.0 . . ?
C59 C58 C63 115.2(10) . . ?
C59 C58 C57 121.9(11) . . ?
C63 C58 C57 122.9(10) . . ?
C58 C59 F11 118.4(11) . . ?
C58 C59 C60 126.5(12) . . ?
F11 C59 C60 114.9(10) . . ?
F12 C60 C61 120.3(12) . . ?
F12 C60 C59 124.0(12) . . ?
C61 C60 C59 115.2(11) . . ?
F13 C61 C62 121.6(12) . . ?
F13 C61 C60 117.0(12) . . ?
C62 C61 C60 121.3(12) . . ?
C63 C62 C61 120.5(12) . . ?
C63 C62 F14 119.5(11) . . ?
C61 C62 F14 119.7(11) . . ?
C62 C63 F15 119.9(11) . . ?
C62 C63 C58 121.0(11) . . ?
F15 C63 C58 119.1(10) . . ?
C17 O4 C64 116.1(10) . . ?
O4 C64 C65 108.3(8) . . ?
O4 C64 H31 110.0 . . ?
C65 C64 H31 110.0 . . ?
O4 C64 H32 110.0 . . ?
C65 C64 H32 110.0 . . ?
H31 C64 H32 108.4 . . ?
C66 C65 C70 115.0(10) . . ?
C66 C65 C64 122.1(11) . . ?
C70 C65 C64 122.9(11) . . ?
F16 C66 C65 119.6(10) . . ?
F16 C66 C67 120.3(10) . . ?
C65 C66 C67 120.1(11) . . ?
F17 C67 C68 115.2(12) . . ?
F17 C67 C66 122.2(12) . . ?
C68 C67 C66 122.5(11) . . ?
F18 C68 C69 120.9(13) . . ?
F18 C68 C67 120.3(13) . . ?
C69 C68 C67 118.7(11) . . ?
F19 C69 C68 117.7(12) . . ?
F19 C69 C70 124.0(12) . . ?
C68 C69 C70 117.2(12) . . ?
F20 C70 C69 117.1(12) . . ?
F20 C70 C65 115.8(12) . . ?
C69 C70 C65 125.8(12) . . ?
C17 O5 C71 104(3) . . ?
O5 C71 C72 109.8(17) . . ?
O5 C71 H33 109.7 . . ?
C72 C71 H33 109.7 . . ?
O5 C71 H34 109.7 . . ?
C72 C71 H34 109.7 . . ?
H33 C71 H34 108.2 . . ?
C73 C72 C77 115.9(14) . . ?
C73 C72 C71 119.9(17) . . ?
C77 C72 C71 124.2(17) . . ?
F21 C73 C72 120.1(15) . . ?
F21 C73 C74 115.7(15) . . ?
C72 C73 C74 124.1(15) . . ?
F22 C74 C75 118.4(16) . . ?
F22 C74 C73 124.0(16) . . ?
C75 C74 C73 117.5(14) . . ?
F23 C75 C76 124.2(17) . . ?
F23 C75 C74 114.8(16) . . ?
C76 C75 C74 120.9(15) . . ?
C75 C76 F24 120.3(16) . . ?
C75 C76 C77 119.8(15) . . ?
F24 C76 C77 119.8(16) . . ?
F25 C77 C72 116.4(15) . . ?
F25 C77 C76 121.8(16) . . ?
C72 C77 C76 121.8(14) . . ?
C74 F22 F34 139(2) . 2_765 ?
C20 O6 C78 116.9(12) . . ?
O6 C78 C79 106.2(9) . . ?
O6 C78 H35 110.5 . . ?
C79 C78 H35 110.5 . . ?
O6 C78 H36 110.5 . . ?
C79 C78 H36 110.5 . . ?
H35 C78 H36 108.7 . . ?
C80 C79 C84 116.4(11) . . ?
C80 C79 C78 123.8(13) . . ?
C84 C79 C78 119.8(13) . . ?
F26 C80 C79 120.3(12) . . ?
F26 C80 C81 116.3(12) . . ?
C79 C80 C81 123.3(12) . . ?
F27 C81 C82 119.8(13) . . ?
F27 C81 C80 122.6(13) . . ?
C82 C81 C80 117.5(12) . . ?
F28 C82 C83 121.2(15) . . ?
F28 C82 C81 118.2(14) . . ?
C83 C82 C81 120.3(12) . . ?
F29 C83 C82 119.3(12) . . ?
F29 C83 C84 119.8(13) . . ?
C82 C83 C84 120.9(13) . . ?
F30 C84 C83 119.4(12) . . ?
F30 C84 C79 119.2(12) . . ?
C83 C84 C79 121.4(12) . . ?
C85 O7 C20 111(2) . . ?
O7 C85 C86 106.5(15) . . ?
O7 C85 H37 110.4 . . ?
C86 C85 H37 110.4 . . ?
O7 C85 H38 110.4 . . ?
C86 C85 H38 110.4 . . ?
H37 C85 H38 108.6 . . ?
C87 C86 C91 116.1(14) . . ?
C87 C86 C85 119.1(17) . . ?
C91 C86 C85 124.8(17) . . ?
F31 C87 C86 118.4(15) . . ?
F31 C87 C88 117.9(15) . . ?
C86 C87 C88 123.7(15) . . ?
F32 C88 C87 123.5(16) . . ?
F32 C88 C89 118.2(16) . . ?
C87 C88 C89 118.2(15) . . ?
F33 C89 C90 124(2) . . ?
F33 C89 C88 115.4(18) . . ?
C90 C89 C88 119.6(16) . . ?
F34 C90 C89 121.1(17) . . ?
F34 C90 C91 117.7(17) . . ?
C89 C90 C91 119.9(15) . . ?
F35 C91 C90 122.0(16) . . ?
F35 C91 C86 116.2(16) . . ?
C90 C91 C86 121.8(15) . . ?
C90 F34 F22 103(2) . 2_765 ?
C23 O8 C92 117.8(6) . . ?
O8 C92 C93 108.0(6) . . ?
O8 C92 H39 110.1 . . ?
C93 C92 H39 110.1 . . ?
O8 C92 H40 110.1 . . ?
C93 C92 H40 110.1 . . ?
H39 C92 H40 108.4 . . ?
C97 C93 C94 114.2(9) . . ?
C97 C93 C92 128.0(10) . . ?
C94 C93 C92 117.6(9) . . ?
F37 C94 C93 121.2(9) . . ?
F37 C94 C95 118.1(9) . . ?
C93 C94 C95 120.8(9) . . ?
C96 C95 F38 120.9(9) . . ?
C96 C95 C94 118.5(10) . . ?
F38 C95 C94 120.5(9) . . ?
F36 C96 C95 119.2(10) . . ?
F36 C96 C188 119.1(9) . . ?
C95 C96 C188 121.6(10) . . ?
C93 C97 C188 129.9(10) . . ?
C93 C97 F40 116.8(9) . . ?
C188 C97 F40 113.1(8) . . ?
C26 O9 C98 115.1(12) . . ?
O9 C98 C99 110.2(10) . . ?
O9 C98 H41 109.6 . . ?
C99 C98 H41 109.6 . . ?
O9 C98 H42 109.6 . . ?
C99 C98 H42 109.6 . . ?
H41 C98 H42 108.1 . . ?
C100 C99 C104 114.4(11) . . ?
C100 C99 C98 124.3(11) . . ?
C104 C99 C98 121.3(12) . . ?
F41 C100 C99 119.2(11) . . ?
F41 C100 C101 116.6(11) . . ?
C99 C100 C101 124.2(11) . . ?
F42 C101 C102 120.6(11) . . ?
F42 C101 C100 120.4(11) . . ?
C102 C101 C100 118.9(11) . . ?
F43 C102 C103 120.3(13) . . ?
F43 C102 C101 120.1(13) . . ?
C103 C102 C101 119.5(12) . . ?
F44 C103 C102 119.0(12) . . ?
F44 C103 C104 120.3(12) . . ?
C102 C103 C104 120.3(12) . . ?
F45 C104 C103 117.1(12) . . ?
F45 C104 C99 120.0(12) . . ?
C103 C104 C99 122.6(12) . . ?
C105 O10 C26 103.7(12) . . ?
O10 C105 C106 109.1(10) . . ?
O10 C105 H43 109.9 . . ?
C106 C105 H43 109.9 . . ?
O10 C105 H44 109.9 . . ?
C106 C105 H44 109.9 . . ?
H43 C105 H44 108.3 . . ?
C107 C106 C111 113.3(12) . . ?
C107 C106 C105 121.7(13) . . ?
C111 C106 C105 124.9(14) . . ?
F46 C107 C106 119.4(13) . . ?
F46 C107 C108 116.8(13) . . ?
C106 C107 C108 123.8(12) . . ?
F47 C108 C109 118.3(14) . . ?
F47 C108 C107 121.7(14) . . ?
C109 C108 C107 120.0(14) . . ?
F48 C109 C110 123.6(16) . . ?
F48 C109 C108 117.4(17) . . ?
C110 C109 C108 118.7(14) . . ?
C109 C110 F49 121.2(15) . . ?
C109 C110 C111 119.2(14) . . ?
F49 C110 C111 119.4(15) . . ?
F50 C111 C110 118.4(16) . . ?
F50 C111 C106 116.5(14) . . ?
C110 C111 C106 124.9(14) . . ?
C107 F46 F97 115.0(13) . 1_655 ?
C29 O11 C112 113.6(15) . . ?
O11 C112 C113 111.6(10) . . ?
O11 C112 H45 109.3 . . ?
C113 C112 H45 109.3 . . ?
O11 C112 H46 109.3 . . ?
C113 C112 H46 109.3 . . ?
H45 C112 H46 108.0 . . ?
C114 C113 C118 115.7(9) . . ?
C114 C113 C112 122.5(11) . . ?
C118 C113 C112 121.8(10) . . ?
C115 C114 F51 117.0(10) . . ?
C115 C114 C113 124.1(10) . . ?
F51 C114 C113 118.9(10) . . ?
F52 C115 C114 121.9(11) . . ?
F52 C115 C116 118.9(10) . . ?
C114 C115 C116 119.2(10) . . ?
F53 C116 C117 122.5(12) . . ?
F53 C116 C115 118.7(11) . . ?
C117 C116 C115 118.7(10) . . ?
F54 C117 C116 118.8(11) . . ?
F54 C117 C118 119.0(11) . . ?
C116 C117 C118 122.1(11) . . ?
F55 C118 C117 120.5(11) . . ?
F55 C118 C113 119.2(10) . . ?
C117 C118 C113 120.1(10) . . ?
C119 O12 C29 116(2) . . ?
O12 C119 C120 108.8(15) . . ?
O12 C119 H47 109.9 . . ?
C120 C119 H47 109.9 . . ?
O12 C119 H48 109.9 . . ?
C120 C119 H48 109.9 . . ?
H47 C119 H48 108.3 . . ?
C121 C120 C125 116.1(13) . . ?
C121 C120 C119 123.3(17) . . ?
C125 C120 C119 120.6(16) . . ?
F56 C121 C122 116.8(14) . . ?
F56 C121 C120 119.5(14) . . ?
C122 C121 C120 123.7(14) . . ?
F57 C122 C123 118.0(14) . . ?
F57 C122 C121 123.0(15) . . ?
C123 C122 C121 118.9(14) . . ?
F58 C123 C124 123.1(16) . . ?
F58 C123 C122 118.2(15) . . ?
C124 C123 C122 118.6(14) . . ?
F59 C124 C123 118.8(16) . . ?
F59 C124 C125 117.6(16) . . ?
C123 C124 C125 123.2(15) . . ?
F60 C125 C124 120.7(17) . . ?
F60 C125 C120 119.4(16) . . ?
C124 C125 C120 119.2(14) . . ?
C32 O13 C126 113.5(19) . . ?
O13 C126 C127 109.4(12) . . ?
O13 C126 H49 109.8 . . ?
C127 C126 H49 109.8 . . ?
O13 C126 H50 109.8 . . ?
C127 C126 H50 109.8 . . ?
H49 C126 H50 108.2 . . ?
C132 C127 C128 117.1(11) . . ?
C132 C127 C126 122.4(13) . . ?
C128 C127 C126 120.4(13) . . ?
F61 C128 C127 119.7(11) . . ?
F61 C128 C129 118.6(12) . . ?
C127 C128 C129 121.7(11) . . ?
F62 C129 C130 119.8(12) . . ?
F62 C129 C128 120.3(12) . . ?
C130 C129 C128 119.9(12) . . ?
F63 C130 C131 121.9(13) . . ?
F63 C130 C129 118.7(13) . . ?
C131 C130 C129 119.4(12) . . ?
F64 C131 C130 120.5(12) . . ?
F64 C131 C132 118.9(12) . . ?
C130 C131 C132 120.3(12) . . ?
F65 C132 C127 118.2(11) . . ?
F65 C132 C131 120.2(12) . . ?
C127 C132 C131 121.5(11) . . ?
C133 O14 C32 118.9(18) . . ?
O14 C133 C134 109.9(12) . . ?
O14 C133 H51 109.7 . . ?
C134 C133 H51 109.7 . . ?
O14 C133 H52 109.7 . . ?
C134 C133 H52 109.7 . . ?
H51 C133 H52 108.2 . . ?
C139 C134 C135 114.9(11) . . ?
C139 C134 C133 123.3(13) . . ?
C135 C134 C133 121.8(14) . . ?
F66 C135 C134 117.7(12) . . ?
F66 C135 C136 117.5(12) . . ?
C134 C135 C136 124.8(12) . . ?
F67 C136 C137 119.1(14) . . ?
F67 C136 C135 122.6(14) . . ?
C137 C136 C135 117.7(13) . . ?
F68 C137 C138 120.9(13) . . ?
F68 C137 C136 119.5(13) . . ?
C138 C137 C136 119.3(12) . . ?
F69 C138 C137 121.1(13) . . ?
F69 C138 C139 117.8(12) . . ?
C137 C138 C139 121.1(12) . . ?
F70 C139 C134 118.5(12) . . ?
F70 C139 C138 119.4(12) . . ?
C134 C139 C138 121.9(12) . . ?
C35 O15 C140 118.7(14) . . ?
O15 C140 C141 107.2(9) . . ?
O15 C140 H53 110.3 . . ?
C141 C140 H53 110.3 . . ?
O15 C140 H54 110.3 . . ?
C141 C140 H54 110.3 . . ?
H53 C140 H54 108.5 . . ?
C142 C141 C146 116.5(10) . . ?
C142 C141 C140 120.9(10) . . ?
C146 C141 C140 122.6(10) . . ?
F71 C142 C141 119.6(10) . . ?
F71 C142 C143 116.8(10) . . ?
C141 C142 C143 123.5(10) . . ?
F72 C143 C142 121.4(11) . . ?
F72 C143 C144 120.0(10) . . ?
C142 C143 C144 118.6(10) . . ?
F73 C144 C145 120.0(11) . . ?
F73 C144 C143 120.3(11) . . ?
C145 C144 C143 119.7(11) . . ?
F74 C145 C144 120.5(12) . . ?
F74 C145 C146 118.8(11) . . ?
C144 C145 C146 120.5(11) . . ?
F75 C146 C145 120.5(11) . . ?
F75 C146 C141 118.4(10) . . ?
C145 C146 C141 121.0(11) . . ?
C35 O16 C147 110(3) . . ?
O16 C147 C148 109.2(17) . . ?
O16 C147 H55 109.8 . . ?
C148 C147 H55 109.8 . . ?
O16 C147 H56 109.8 . . ?
C148 C147 H56 109.8 . . ?
H55 C147 H56 108.3 . . ?
C149 C148 C153 117.0(14) . . ?
C149 C148 C147 122.4(16) . . ?
C153 C148 C147 120.6(16) . . ?
F76 C149 C148 118.6(16) . . ?
F76 C149 C150 118.0(16) . . ?
C148 C149 C150 123.5(15) . . ?
F77 C150 C151 121.7(16) . . ?
F77 C150 C149 120.9(16) . . ?
C151 C150 C149 117.4(15) . . ?
F78 C151 C152 121.5(17) . . ?
F78 C151 C150 117.2(16) . . ?
C152 C151 C150 121.2(15) . . ?
F79 C152 C151 121.0(16) . . ?
F79 C152 C153 118.5(16) . . ?
C151 C152 C153 120.2(15) . . ?
F80 C153 C152 120.4(16) . . ?
F80 C153 C148 119.0(16) . . ?
C152 C153 C148 120.5(15) . . ?
C38 O17 C154 117.2(15) . . ?
O17 C154 C155 104.8(9) . . ?
O17 C154 H57 110.8 . . ?
C155 C154 H57 110.8 . . ?
O17 C154 H58 110.8 . . ?
C155 C154 H58 110.8 . . ?
H57 C154 H58 108.9 . . ?
C160 C155 C156 114.8(11) . . ?
C160 C155 C154 123.9(12) . . ?
C156 C155 C154 121.3(12) . . ?
F81 C156 C155 120.8(12) . . ?
F81 C156 C157 115.8(12) . . ?
C155 C156 C157 123.3(12) . . ?
F82 C157 C158 120.7(13) . . ?
F82 C157 C156 121.0(13) . . ?
C158 C157 C156 118.2(12) . . ?
F83 C158 C159 121.6(14) . . ?
F83 C158 C157 117.3(13) . . ?
C159 C158 C157 121.1(12) . . ?
F84 C159 C158 122.4(12) . . ?
F84 C159 C160 118.5(12) . . ?
C158 C159 C160 119.1(12) . . ?
F85 C160 C159 118.4(11) . . ?
F85 C160 C155 118.2(10) . . ?
C159 C160 C155 123.4(12) . . ?
C161 O18 C38 109(4) . . ?
O18 C161 C162 105.9(18) . . ?
O18 C161 H59 110.5 . . ?
C162 C161 H59 110.5 . . ?
O18 C161 H60 110.5 . . ?
C162 C161 H60 110.5 . . ?
H59 C161 H60 108.7 . . ?
C163 C162 C167 116.6(16) . . ?
C163 C162 C161 122.0(19) . . ?
C167 C162 C161 121.4(19) . . ?
F86 C163 C162 119.9(19) . . ?
F86 C163 C164 116.3(18) . . ?
C162 C163 C164 123.6(17) . . ?
F87 C164 C163 126(2) . . ?
F87 C164 C165 117(2) . . ?
C163 C164 C165 117.5(16) . . ?
F88 C165 C166 123(2) . . ?
F88 C165 C164 116(2) . . ?
C166 C165 C164 120.9(17) . . ?
F89 C166 C165 114.0(18) . . ?
F89 C166 C167 125.6(19) . . ?
C165 C166 C167 120.4(17) . . ?
F90 C167 C166 124.7(19) . . ?
F90 C167 C162 114.9(18) . . ?
C166 C167 C162 120.5(16) . . ?
C41 O19 C168 109.1(17) . . ?
O19 C168 C169 107.0(12) . . ?
O19 C168 H61 110.3 . . ?
C169 C168 H61 110.3 . . ?
O19 C168 H62 110.3 . . ?
C169 C168 H62 110.3 . . ?
H61 C168 H62 108.6 . . ?
C170 C169 C174 118.7(12) . . ?
C170 C169 C168 115.9(13) . . ?
C174 C169 C168 125.3(13) . . ?
F91 C170 C171 116.7(13) . . ?
F91 C170 C169 122.1(13) . . ?
C171 C170 C169 121.3(13) . . ?
F92 C171 C170 120.9(15) . . ?
F92 C171 C172 119.5(15) . . ?
C170 C171 C172 119.3(14) . . ?
F93 C172 C173 127.7(16) . . ?
F93 C172 C171 112.0(15) . . ?
C173 C172 C171 120.2(14) . . ?
C172 C173 F94 120.2(15) . . ?
C172 C173 C174 121.5(13) . . ?
F94 C173 C174 118.3(14) . . ?
F95 C174 C169 118.0(13) . . ?
F95 C174 C173 122.3(14) . . ?
C169 C174 C173 118.8(13) . . ?
C175 O20 C41 119(3) . . ?
O20 C175 C176 106.7(16) . . ?
O20 C175 H63 110.4 . . ?
C176 C175 H63 110.4 . . ?
O20 C175 H64 110.4 . . ?
C176 C175 H64 110.4 . . ?
H63 C175 H64 108.6 . . ?
C177 C176 C181 117.6(13) . . ?
C177 C176 C175 119.0(16) . . ?
C181 C176 C175 123.4(16) . . ?
F96 C177 C176 121.8(13) . . ?
F96 C177 C178 116.6(13) . . ?
C176 C177 C178 121.6(13) . . ?
F97 C178 C179 119.4(14) . . ?
F97 C178 C177 120.7(14) . . ?
C179 C178 C177 118.8(14) . . ?
F98 C179 C180 118.9(16) . . ?
F98 C179 C178 119.2(16) . . ?
C180 C179 C178 119.3(15) . . ?
F99 C180 C179 118.4(15) . . ?
F99 C180 C181 121.3(15) . . ?
C179 C180 C181 120.3(14) . . ?
F100 C181 C180 119.2(14) . . ?
F100 C181 C176 119.9(14) . . ?
C180 C181 C176 120.7(13) . . ?
C178 F97 F46 106.3(18) . 1_455 ?
C187 C182 C183 110.6(14) . . ?
C187 C182 H65 109.5 . . ?
C183 C182 H65 109.5 . . ?
C187 C182 H66 109.5 . . ?
C183 C182 H66 109.5 . . ?
H65 C182 H66 108.1 . . ?
C182 C183 C184 106.8(15) . . ?
C182 C183 H67 110.4 . . ?
C184 C183 H67 110.4 . . ?
C182 C183 H68 110.4 . . ?
C184 C183 H68 110.4 . . ?
H67 C183 H68 108.6 . . ?
C183 C184 C185 110.6(15) . . ?
C183 C184 H69 109.5 . . ?
C185 C184 H69 109.5 . . ?
C183 C184 H70 109.5 . . ?
C185 C184 H70 109.5 . . ?
H69 C184 H70 108.1 . . ?
C186 C185 C184 111.4(15) . . ?
C186 C185 H71 109.4 . . ?
C184 C185 H71 109.4 . . ?
C186 C185 H72 109.4 . . ?
C184 C185 H72 109.4 . . ?
H71 C185 H72 108.0 . . ?
C187 C186 C185 115.9(15) . . ?
C187 C186 H73 108.3 . . ?
C185 C186 H73 108.3 . . ?
C187 C186 H74 108.3 . . ?
C185 C186 H74 108.3 . . ?
H73 C186 H74 107.4 . . ?
C186 C187 C182 117.2(16) . . ?
C186 C187 H75 108.0 . . ?
C182 C187 H75 108.0 . . ?
C186 C187 H76 108.0 . . ?
C182 C187 H76 108.0 . . ?
H75 C187 H76 107.2 . . ?
F39 C188 C97 126.9(10) . . ?
F39 C188 C96 118.3(9) . . ?
C97 C188 C96 114.7(9) . . ?

loop_
_geom_bond_atom_site_label_1
_geom_bond_atom_site_label_2
_geom_bond_distance
_geom_bond_site_symmetry_2
_geom_bond_publ_flag
C1 C7 1.498(13) . ?
C1 C40 1.534(12) . ?
C1 H1 0.9900 . ?
C1 H2 0.9900 . ?
C2 C13 1.497(13) . ?
C2 C10 1.564(13) . ?
C2 H3 0.9900 . ?
C2 H4 0.9900 . ?
C3 C16 1.469(12) . ?
C3 C19 1.533(11) . ?
C3 H5 0.9900 . ?
C3 H6 0.9900 . ?
C4 C22 1.503(10) . ?
C4 C25 1.519(11) . ?
C4 H7 0.9900 . ?
C4 H8 0.9900 . ?
C5 C28 1.504(10) . ?
C5 C31 1.527(10) . ?
C5 H9 0.9900 . ?
C5 H10 0.9900 . ?
C6 C34 1.486(10) . ?
C6 C37 1.516(11) . ?
C6 H11 0.9900 . ?
C6 H12 0.9900 . ?
C7 C12 1.324(12) . ?
C7 C8 1.382(13) . ?
C8 O1 1.360(11) . ?
C8 C9 1.463(14) . ?
C9 C10 1.353(12) . ?
C9 H13 0.9500 . ?
C10 C11 1.408(13) . ?
C11 O2 1.314(11) . ?
C11 C12 1.466(14) . ?
C12 H14 0.9500 . ?
C13 C18 1.378(12) . ?
C13 C14 1.384(12) . ?
C14 C15 1.392(12) . ?
C14 O3 1.400(11) . ?
C15 C16 1.408(11) . ?
C15 H15 0.9500 . ?
C16 C17 1.422(11) . ?
C17 O5 1.34(3) . ?
C17 C18 1.360(12) . ?
C17 O4 1.419(14) . ?
C18 H16 0.9500 . ?
C19 C24 1.360(10) . ?
C19 C20 1.379(10) . ?
C20 O6 1.396(16) . ?
C20 C21 1.405(11) . ?
C20 O7 1.46(3) . ?
C21 C22 1.354(10) . ?
C21 H17 0.9500 . ?
C22 C23 1.357(9) . ?
C23 O8 1.387(8) . ?
C23 C24 1.395(10) . ?
C24 H18 0.9500 . ?
C25 C26 1.372(10) . ?
C25 C30 1.377(10) . ?
C26 O9 1.391(15) . ?
C26 C27 1.395(11) . ?
C26 O10 1.480(17) . ?
C27 C28 1.363(11) . ?
C27 H19 0.9500 . ?
C28 C29 1.385(9) . ?
C29 O11 1.327(18) . ?
C29 C30 1.402(10) . ?
C29 O12 1.48(3) . ?
C30 H20 0.9500 . ?
C31 C36 1.349(10) . ?
C31 C32 1.394(10) . ?
C32 O13 1.29(2) . ?
C32 C33 1.396(10) . ?
C32 O14 1.46(2) . ?
C33 C34 1.378(10) . ?
C33 H21 0.9500 . ?
C34 C35 1.400(10) . ?
C35 O16 1.36(3) . ?
C35 C36 1.391(10) . ?
C35 O15 1.399(18) . ?
C36 H22 0.9500 . ?
C37 C42 1.362(11) . ?
C37 C38 1.366(12) . ?
C38 O17 1.334(17) . ?
C38 C39 1.447(12) . ?
C38 O18 1.46(4) . ?
C39 C40 1.364(12) . ?
C39 H23 0.9500 . ?
C40 C41 1.359(12) . ?
C41 C42 1.353(11) . ?
C41 O19 1.41(3) . ?
C41 O20 1.52(5) . ?
C42 H24 0.9500 . ?
O1 C43 1.399(10) . ?
C43 C44 1.517(10) . ?
C43 H25 0.9900 . ?
C43 H26 0.9900 . ?
C44 C45 1.373(11) . ?
C44 C49 1.394(11) . ?
C45 F1 1.373(11) . ?
C45 C46 1.389(12) . ?
C46 F2 1.355(11) . ?
C46 C47 1.384(13) . ?
C47 F3 1.322(11) . ?
C47 C48 1.369(12) . ?
C48 F4 1.336(11) . ?
C48 C49 1.383(11) . ?
C49 F5 1.308(10) . ?
O2 C50 1.443(9) . ?
C50 C51 1.495(10) . ?
C50 H27 0.9900 . ?
C50 H28 0.9900 . ?
C51 C52 1.383(10) . ?
C51 C56 1.390(10) . ?
C52 F6 1.339(8) . ?
C52 C53 1.384(10) . ?
C53 F7 1.341(9) . ?
C53 C54 1.371(10) . ?
C54 F8 1.324(9) . ?
C54 C55 1.357(10) . ?
C55 F9 1.339(9) . ?
C55 C56 1.365(10) . ?
C56 F10 1.343(10) . ?
O3 C57 1.412(10) . ?
C57 C58 1.508(11) . ?
C57 H29 0.9900 . ?
C57 H30 0.9900 . ?
C58 C59 1.336(11) . ?
C58 C63 1.410(11) . ?
C59 F11 1.355(11) . ?
C59 C60 1.393(12) . ?
C60 F12 1.353(11) . ?
C60 C61 1.372(12) . ?
C61 F13 1.303(11) . ?
C61 C62 1.367(12) . ?
C62 C63 1.358(12) . ?
C62 F14 1.374(11) . ?
C63 F15 1.364(10) . ?
O4 C64 1.459(10) . ?
C64 C65 1.489(12) . ?
C64 H31 0.9900 . ?
C64 H32 0.9900 . ?
C65 C66 1.366(11) . ?
C65 C70 1.389(13) . ?
C66 F16 1.361(12) . ?
C66 C67 1.391(12) . ?
C67 F17 1.326(11) . ?
C67 C68 1.382(13) . ?
C68 F18 1.321(12) . ?
C68 C69 1.353(13) . ?
C69 F19 1.336(12) . ?
C69 C70 1.381(13) . ?
C70 F20 1.326(13) . ?
O5 C71 1.437(15) . ?
C71 C72 1.488(14) . ?
C71 H33 0.9900 . ?
C71 H34 0.9900 . ?
C72 C73 1.369(14) . ?
C72 C77 1.381(14) . ?
C73 F21 1.331(14) . ?
C73 C74 1.378(14) . ?
C74 F22 1.337(14) . ?
C74 C75 1.377(14) . ?
C75 F23 1.326(14) . ?
C75 C76 1.349(14) . ?
C76 F24 1.354(14) . ?
C76 C77 1.387(14) . ?
C77 F25 1.324(14) . ?
F22 F34 1.63(3) 2_765 ?
O6 C78 1.451(11) . ?
C78 C79 1.476(12) . ?
C78 H35 0.9900 . ?
C78 H36 0.9900 . ?
C79 C80 1.372(12) . ?
C79 C84 1.394(12) . ?
C80 F26 1.359(12) . ?
C80 C81 1.403(13) . ?
C81 F27 1.341(12) . ?
C81 C82 1.383(13) . ?
C82 F28 1.295(12) . ?
C82 C83 1.360(13) . ?
C83 F29 1.339(12) . ?
C83 C84 1.371(12) . ?
C84 F30 1.321(12) . ?
O7 C85 1.447(14) . ?
C85 C86 1.481(14) . ?
C85 H37 0.9900 . ?
C85 H38 0.9900 . ?
C86 C87 1.365(14) . ?
C86 C91 1.388(14) . ?
C87 F31 1.350(14) . ?
C87 C88 1.381(14) . ?
C88 F32 1.345(14) . ?
C88 C89 1.392(14) . ?
C89 F33 1.318(14) . ?
C89 C90 1.358(14) . ?
C90 F34 1.354(14) . ?
C90 C91 1.386(14) . ?
C91 F35 1.337(14) . ?
F34 F22 1.63(3) 2_765 ?
O8 C92 1.397(8) . ?
C92 C93 1.504(11) . ?
C92 H39 0.9900 . ?
C92 H40 0.9900 . ?
C93 C97 1.294(11) . ?
C93 C94 1.395(12) . ?
C94 F37 1.340(10) . ?
C94 C95 1.417(12) . ?
C95 C96 1.351(12) . ?
C95 F38 1.375(10) . ?
C96 F36 1.343(10) . ?
C96 C188 1.373(12) . ?
C97 C188 1.357(11) . ?
C97 F40 1.413(10) . ?
F39 C188 1.294(9) . ?
O9 C98 1.438(12) . ?
C98 C99 1.496(13) . ?
C98 H41 0.9900 . ?
C98 H42 0.9900 . ?
C99 C100 1.362(12) . ?
C99 C104 1.386(12) . ?
C100 F41 1.329(11) . ?
C100 C101 1.384(12) . ?
C101 F42 1.340(12) . ?
C101 C102 1.357(13) . ?
C102 F43 1.317(12) . ?
C102 C103 1.353(13) . ?
C103 F44 1.352(12) . ?
C103 C104 1.377(12) . ?
C104 F45 1.336(13) . ?
O10 C105 1.449(13) . ?
C105 C106 1.500(13) . ?
C105 H43 0.9900 . ?
C105 H44 0.9900 . ?
C106 C107 1.368(13) . ?
C106 C111 1.379(13) . ?
C107 F46 1.358(13) . ?
C107 C108 1.378(13) . ?
C108 F47 1.357(13) . ?
C108 C109 1.375(14) . ?
C109 F48 1.315(13) . ?
C109 C110 1.349(13) . ?
C110 F49 1.356(13) . ?
C110 C111 1.378(13) . ?
C111 F50 1.327(13) . ?
F46 F97 1.36(2) 1_655 ?
O11 C112 1.446(12) . ?
C112 C113 1.473(11) . ?
C112 H45 0.9900 . ?
C112 H46 0.9900 . ?
C113 C114 1.388(11) . ?
C113 C118 1.390(11) . ?
C114 C115 1.364(12) . ?
C114 F51 1.365(11) . ?
C115 F52 1.333(11) . ?
C115 C116 1.372(12) . ?
C116 F53 1.314(11) . ?
C116 C117 1.358(12) . ?
C117 F54 1.334(11) . ?
C117 C118 1.389(12) . ?
C118 F55 1.317(11) . ?
O12 C119 1.454(15) . ?
C119 C120 1.490(13) . ?
C119 H47 0.9900 . ?
C119 H48 0.9900 . ?
C120 C121 1.386(13) . ?
C120 C125 1.395(13) . ?
C121 F56 1.360(13) . ?
C121 C122 1.377(13) . ?
C122 F57 1.328(13) . ?
C122 C123 1.372(14) . ?
C123 F58 1.319(13) . ?
C123 C124 1.349(14) . ?
C124 F59 1.349(14) . ?
C124 C125 1.385(14) . ?
C125 F60 1.324(14) . ?
O13 C126 1.431(13) . ?
C126 C127 1.495(13) . ?
C126 H49 0.9900 . ?
C126 H50 0.9900 . ?
C127 C132 1.373(12) . ?
C127 C128 1.383(12) . ?
C128 F61 1.356(13) . ?
C128 C129 1.385(13) . ?
C129 F62 1.350(12) . ?
C129 C130 1.367(13) . ?
C130 F63 1.322(12) . ?
C130 C131 1.364(13) . ?
C131 F64 1.331(12) . ?
C131 C132 1.386(12) . ?
C132 F65 1.341(12) . ?
O14 C133 1.442(13) . ?
C133 C134 1.492(12) . ?
C133 H51 0.9900 . ?
C133 H52 0.9900 . ?
C134 C139 1.368(12) . ?
C134 C135 1.375(12) . ?
C135 F66 1.350(13) . ?
C135 C136 1.378(13) . ?
C136 F67 1.331(13) . ?
C136 C137 1.375(14) . ?
C137 F68 1.313(12) . ?
C137 C138 1.352(13) . ?
C138 F69 1.347(13) . ?
C138 C139 1.381(13) . ?
C139 F70 1.327(13) . ?
O15 C140 1.442(10) . ?
C140 C141 1.506(11) . ?
C140 H53 0.9900 . ?
C140 H54 0.9900 . ?
C141 C142 1.360(11) . ?
C141 C146 1.394(11) . ?
C142 F71 1.352(11) . ?
C142 C143 1.379(11) . ?
C143 F72 1.337(11) . ?
C143 C144 1.385(12) . ?
C144 F73 1.326(11) . ?
C144 C145 1.354(12) . ?
C145 F74 1.349(11) . ?
C145 C146 1.388(12) . ?
C146 F75 1.326(11) . ?
O16 C147 1.432(15) . ?
C147 C148 1.494(14) . ?
C147 H55 0.9900 . ?
C147 H56 0.9900 . ?
C148 C149 1.368(13) . ?
C148 C153 1.394(14) . ?
C149 F76 1.351(14) . ?
C149 C150 1.384(14) . ?
C150 F77 1.342(14) . ?
C150 C151 1.379(14) . ?
C151 F78 1.320(14) . ?
C151 C152 1.353(14) . ?
C152 F79 1.347(14) . ?
C152 C153 1.383(14) . ?
C153 F80 1.333(14) . ?
O17 C154 1.454(11) . ?
C154 C155 1.498(12) . ?
C154 H57 0.9900 . ?
C154 H58 0.9900 . ?
C155 C160 1.384(12) . ?
C155 C156 1.386(12) . ?
C156 F81 1.319(12) . ?
C156 C157 1.386(13) . ?
C157 F82 1.337(12) . ?
C157 C158 1.362(13) . ?
C158 F83 1.323(12) . ?
C158 C159 1.358(13) . ?
C159 F84 1.355(12) . ?
C159 C160 1.369(12) . ?
C160 F85 1.329(11) . ?
O18 C161 1.453(15) . ?
C161 C162 1.495(14) . ?
C161 H59 0.9900 . ?
C161 H60 0.9900 . ?
C162 C163 1.373(14) . ?
C162 C167 1.397(14) . ?
C163 F86 1.353(15) . ?
C163 C164 1.373(14) . ?
C164 F87 1.346(15) . ?
C164 C165 1.374(15) . ?
C165 F88 1.315(15) . ?
C165 C166 1.355(15) . ?
C166 F89 1.351(15) . ?
C166 C167 1.375(14) . ?
C167 F90 1.343(15) . ?
O19 C168 1.451(12) . ?
C168 C169 1.484(13) . ?
C168 H61 0.9900 . ?
C168 H62 0.9900 . ?
C169 C170 1.369(12) . ?
C169 C174 1.379(13) . ?
C170 F91 1.337(12) . ?
C170 C171 1.364(13) . ?
C171 F92 1.323(13) . ?
C171 C172 1.366(14) . ?
C172 F93 1.327(13) . ?
C172 C173 1.334(13) . ?
C173 F94 1.345(12) . ?
C173 C174 1.381(14) . ?
C174 F95 1.329(13) . ?
O20 C175 1.455(14) . ?
C175 C176 1.486(14) . ?
C175 H63 0.9900 . ?
C175 H64 0.9900 . ?
C176 C177 1.368(14) . ?
C176 C181 1.382(13) . ?
C177 F96 1.335(14) . ?
C177 C178 1.382(14) . ?
C178 F97 1.339(13) . ?
C178 C179 1.371(14) . ?
C179 F98 1.339(14) . ?
C179 C180 1.361(14) . ?
C180 F99 1.328(14) . ?
C180 C181 1.375(14) . ?
C181 F100 1.332(13) . ?
F97 F46 1.36(2) 1_455 ?
C182 C187 1.477(19) . ?
C182 C183 1.493(19) . ?
C182 H65 0.9900 . ?
C182 H66 0.9900 . ?
C183 C184 1.51(2) . ?
C183 H67 0.9900 . ?
C183 H68 0.9900 . ?
C184 C185 1.55(2) . ?
C184 H69 0.9900 . ?
C184 H70 0.9900 . ?
C185 C186 1.493(19) . ?
C185 H71 0.9900 . ?
C185 H72 0.9900 . ?
C186 C187 1.371(17) . ?
C186 H73 0.9900 . ?
C186 H74 0.9900 . ?
C187 H75 0.9900 . ?
C187 H76 0.9900 . ?

loop_
_geom_torsion_atom_site_label_1
_geom_torsion_atom_site_label_2
_geom_torsion_atom_site_label_3
_geom_torsion_atom_site_label_4
_geom_torsion
_geom_torsion_site_symmetry_1
_geom_torsion_site_symmetry_2
_geom_torsion_site_symmetry_3
_geom_torsion_site_symmetry_4
_geom_torsion_publ_flag
C40 C1 C7 C12 -80.5(12) . . . . ?
C40 C1 C7 C8 100.8(11) . . . . ?
C12 C7 C8 O1 179.4(9) . . . . ?
C1 C7 C8 O1 -1.9(13) . . . . ?
C12 C7 C8 C9 0.0(14) . . . . ?
C1 C7 C8 C9 178.8(8) . . . . ?
O1 C8 C9 C10 -178.9(9) . . . . ?
C7 C8 C9 C10 0.4(14) . . . . ?
C8 C9 C10 C11 1.2(15) . . . . ?
C8 C9 C10 C2 -177.9(8) . . . . ?
C13 C2 C10 C9 -108.3(11) . . . . ?
C13 C2 C10 C11 72.5(11) . . . . ?
C9 C10 C11 O2 -178.5(9) . . . . ?
C2 C10 C11 O2 0.6(13) . . . . ?
C9 C10 C11 C12 -2.9(14) . . . . ?
C2 C10 C11 C12 176.2(8) . . . . ?
C8 C7 C12 C11 -2.1(15) . . . . ?
C1 C7 C12 C11 179.2(9) . . . . ?
O2 C11 C12 C7 178.8(10) . . . . ?
C10 C11 C12 C7 3.5(15) . . . . ?
C10 C2 C13 C18 -107.1(10) . . . . ?
C10 C2 C13 C14 72.1(12) . . . . ?
C18 C13 C14 C15 -4.6(13) . . . . ?
C2 C13 C14 C15 176.2(8) . . . . ?
C18 C13 C14 O3 177.4(7) . . . . ?
C2 C13 C14 O3 -1.9(12) . . . . ?
C13 C14 C15 C16 2.1(13) . . . . ?
O3 C14 C15 C16 -180.0(7) . . . . ?
C14 C15 C16 C17 1.6(12) . . . . ?
C14 C15 C16 C3 -178.3(8) . . . . ?
C19 C3 C16 C15 -91.3(9) . . . . ?
C19 C3 C16 C17 88.8(9) . . . . ?
C15 C16 C17 O5 171(2) . . . . ?
C3 C16 C17 O5 -9(2) . . . . ?
C15 C16 C17 C18 -2.6(11) . . . . ?
C3 C16 C17 C18 177.3(7) . . . . ?
C15 C16 C17 O4 178.7(8) . . . . ?
C3 C16 C17 O4 -1.4(12) . . . . ?
O5 C17 C18 C13 -174.8(17) . . . . ?
O4 C17 C18 C13 178.5(9) . . . . ?
C16 C17 C18 C13 0.0(13) . . . . ?
C14 C13 C18 C17 3.6(13) . . . . ?
C2 C13 C18 C17 -177.2(8) . . . . ?
C16 C3 C19 C24 -83.6(10) . . . . ?
C16 C3 C19 C20 99.1(10) . . . . ?
C24 C19 C20 O6 -169.5(10) . . . . ?
C3 C19 C20 O6 7.8(14) . . . . ?
C24 C19 C20 C21 0.2(13) . . . . ?
C3 C19 C20 C21 177.5(8) . . . . ?
C24 C19 C20 O7 163.4(12) . . . . ?
C3 C19 C20 O7 -19.2(15) . . . . ?
C19 C20 C21 C22 -0.9(13) . . . . ?
O6 C20 C21 C22 168.0(10) . . . . ?
O7 C20 C21 C22 -162.9(12) . . . . ?
C20 C21 C22 C23 1.6(13) . . . . ?
C20 C21 C22 C4 -177.1(8) . . . . ?
C25 C4 C22 C21 -82.1(10) . . . . ?
C25 C4 C22 C23 99.2(9) . . . . ?
C21 C22 C23 O8 178.2(7) . . . . ?
C4 C22 C23 O8 -3.1(11) . . . . ?
C21 C22 C23 C24 -1.6(12) . . . . ?
C4 C22 C23 C24 177.1(7) . . . . ?
C20 C19 C24 C23 -0.2(12) . . . . ?
C3 C19 C24 C23 -177.5(8) . . . . ?
C22 C23 C24 C19 0.9(12) . . . . ?
O8 C23 C24 C19 -178.9(7) . . . . ?
C22 C4 C25 C26 111.5(9) . . . . ?
C22 C4 C25 C30 -65.1(10) . . . . ?
C30 C25 C26 O9 -164.8(10) . . . . ?
C4 C25 C26 O9 18.5(13) . . . . ?
C30 C25 C26 C27 -4.6(12) . . . . ?
C4 C25 C26 C27 178.7(8) . . . . ?
C30 C25 C26 O10 158.3(8) . . . . ?
C4 C25 C26 O10 -18.4(12) . . . . ?
C25 C26 C27 C28 3.1(14) . . . . ?
O9 C26 C27 C28 162.6(10) . . . . ?
O10 C26 C27 C28 -159.2(9) . . . . ?
C26 C27 C28 C29 -0.6(13) . . . . ?
C26 C27 C28 C5 -177.4(8) . . . . ?
C31 C5 C28 C27 -105.2(9) . . . . ?
C31 C5 C28 C29 78.1(9) . . . . ?
C27 C28 C29 O11 -174.9(15) . . . . ?
C5 C28 C29 O11 2.0(17) . . . . ?
C27 C28 C29 C30 -0.2(11) . . . . ?
C5 C28 C29 C30 176.6(7) . . . . ?
C27 C28 C29 O12 169(2) . . . . ?
C5 C28 C29 O12 -14(2) . . . . ?
C26 C25 C30 C29 3.8(12) . . . . ?
C4 C25 C30 C29 -179.4(7) . . . . ?
O11 C29 C30 C25 172.8(16) . . . . ?
C28 C29 C30 C25 -1.4(11) . . . . ?
O12 C29 C30 C25 -170(2) . . . . ?
C28 C5 C31 C36 -107.0(8) . . . . ?
C28 C5 C31 C32 75.0(8) . . . . ?
C36 C31 C32 O13 -174.1(19) . . . . ?
C5 C31 C32 O13 4(2) . . . . ?
C36 C31 C32 C33 -2.8(10) . . . . ?
C5 C31 C32 C33 175.2(6) . . . . ?
C36 C31 C32 O14 173.0(18) . . . . ?
C5 C31 C32 O14 -9(2) . . . . ?
O13 C32 C33 C34 174(2) . . . . ?
C31 C32 C33 C34 3.7(11) . . . . ?
O14 C32 C33 C34 -172(2) . . . . ?
C32 C33 C34 C35 -1.6(10) . . . . ?
C32 C33 C34 C6 -179.0(7) . . . . ?
C37 C6 C34 C33 -109.7(8) . . . . ?
C37 C6 C34 C35 73.0(10) . . . . ?
C33 C34 C35 O16 171(2) . . . . ?
C6 C34 C35 O16 -12(2) . . . . ?
C33 C34 C35 C36 -1.2(10) . . . . ?
C6 C34 C35 C36 176.2(7) . . . . ?
C33 C34 C35 O15 -175.7(11) . . . . ?
C6 C34 C35 O15 1.7(14) . . . . ?
C32 C31 C36 C35 0.0(11) . . . . ?
C5 C31 C36 C35 -178.0(6) . . . . ?
O16 C35 C36 C31 -168(3) . . . . ?
O15 C35 C36 C31 176.4(12) . . . . ?
C34 C35 C36 C31 2.1(11) . . . . ?
C34 C6 C37 C42 -110.2(9) . . . . ?
C34 C6 C37 C38 71.9(10) . . . . ?
C42 C37 C38 O17 -174.9(10) . . . . ?
C6 C37 C38 O17 3.1(13) . . . . ?
C42 C37 C38 C39 2.4(12) . . . . ?
C6 C37 C38 C39 -179.6(7) . . . . ?
C42 C37 C38 O18 170.9(19) . . . . ?
C6 C37 C38 O18 -11(2) . . . . ?
O17 C38 C39 C40 173.2(12) . . . . ?
C37 C38 C39 C40 -3.7(14) . . . . ?
O18 C38 C39 C40 -173.2(18) . . . . ?
C38 C39 C40 C41 2.2(13) . . . . ?
C38 C39 C40 C1 179.3(8) . . . . ?
C7 C1 C40 C41 137.1(10) . . . . ?
C7 C1 C40 C39 -39.8(13) . . . . ?
C39 C40 C41 C42 0.5(13) . . . . ?
C1 C40 C41 C42 -176.5(8) . . . . ?
C39 C40 C41 O19 179.6(10) . . . . ?
C1 C40 C41 O19 2.5(13) . . . . ?
C39 C40 C41 O20 -170.2(13) . . . . ?
C1 C40 C41 O20 12.8(17) . . . . ?
C40 C41 C42 C37 -1.8(13) . . . . ?
O19 C41 C42 C37 179.2(10) . . . . ?
O20 C41 C42 C37 169.5(13) . . . . ?
C38 C37 C42 C41 0.2(12) . . . . ?
C6 C37 C42 C41 -177.7(7) . . . . ?
C7 C8 O1 C43 -173.9(9) . . . . ?
C9 C8 O1 C43 5.4(14) . . . . ?
C8 O1 C43 C44 157.8(8) . . . . ?
O1 C43 C44 C45 -86.0(15) . . . . ?
O1 C43 C44 C49 90.0(14) . . . . ?
C49 C44 C45 F1 177.0(14) . . . . ?
C43 C44 C45 F1 -7(2) . . . . ?
C49 C44 C45 C46 -2(2) . . . . ?
C43 C44 C45 C46 174.8(15) . . . . ?
C44 C45 C46 F2 176.4(16) . . . . ?
F1 C45 C46 F2 -2(3) . . . . ?
C44 C45 C46 C47 6(3) . . . . ?
F1 C45 C46 C47 -172.6(18) . . . . ?
F2 C46 C47 F3 7(3) . . . . ?
C45 C46 C47 F3 177.4(16) . . . . ?
F2 C46 C47 C48 -177.0(16) . . . . ?
C45 C46 C47 C48 -7(3) . . . . ?
F3 C47 C48 F4 0(3) . . . . ?
C46 C47 C48 F4 -175.5(17) . . . . ?
F3 C47 C48 C49 178.8(15) . . . . ?
C46 C47 C48 C49 3(3) . . . . ?
F4 C48 C49 F5 1(2) . . . . ?
C47 C48 C49 F5 -177.6(16) . . . . ?
F4 C48 C49 C44 -180.0(15) . . . . ?
C47 C48 C49 C44 2(3) . . . . ?
C45 C44 C49 F5 176.9(13) . . . . ?
C43 C44 C49 F5 1(2) . . . . ?
C45 C44 C49 C48 -2(2) . . . . ?
C43 C44 C49 C48 -178.5(13) . . . . ?
C10 C11 O2 C50 -162.3(9) . . . . ?
C12 C11 O2 C50 22.6(15) . . . . ?
C11 O2 C50 C51 174.4(9) . . . . ?
O2 C50 C51 C52 -88.3(12) . . . . ?
O2 C50 C51 C56 88.3(13) . . . . ?
C56 C51 C52 F6 -179.7(9) . . . . ?
C50 C51 C52 F6 -2.9(15) . . . . ?
C56 C51 C52 C53 1.8(16) . . . . ?
C50 C51 C52 C53 178.5(9) . . . . ?
F6 C52 C53 F7 0.5(13) . . . . ?
C51 C52 C53 F7 179.1(9) . . . . ?
F6 C52 C53 C54 -179.9(9) . . . . ?
C51 C52 C53 C54 -1.3(15) . . . . ?
F7 C53 C54 F8 0.0(14) . . . . ?
C52 C53 C54 F8 -179.6(9) . . . . ?
F7 C53 C54 C55 178.4(10) . . . . ?
C52 C53 C54 C55 -1.2(16) . . . . ?
F8 C54 C55 F9 -1.9(18) . . . . ?
C53 C54 C55 F9 179.7(10) . . . . ?
F8 C54 C55 C56 -178.5(10) . . . . ?
C53 C54 C55 C56 3.1(18) . . . . ?
F9 C55 C56 F10 2.0(18) . . . . ?
C54 C55 C56 F10 178.6(11) . . . . ?
F9 C55 C56 C51 -179.2(11) . . . . ?
C54 C55 C56 C51 -2.6(19) . . . . ?
C52 C51 C56 F10 179.0(10) . . . . ?
C50 C51 C56 F10 2.3(17) . . . . ?
C52 C51 C56 C55 0.1(18) . . . . ?
C50 C51 C56 C55 -176.6(11) . . . . ?
C13 C14 O3 C57 155.1(10) . . . . ?
C15 C14 O3 C57 -23.0(13) . . . . ?
C14 O3 C57 C58 -168.3(8) . . . . ?
O3 C57 C58 C59 -121.0(10) . . . . ?
O3 C57 C58 C63 57.5(12) . . . . ?
C63 C58 C59 F11 -172.8(13) . . . . ?
C57 C58 C59 F11 5.9(13) . . . . ?
C63 C58 C59 C60 2.7(16) . . . . ?
C57 C58 C59 C60 -178.7(13) . . . . ?
C58 C59 C60 F12 -177.3(12) . . . . ?
F11 C59 C60 F12 -2(2) . . . . ?
C58 C59 C60 C61 -5(2) . . . . ?
F11 C59 C60 C61 170.2(15) . . . . ?
F12 C60 C61 F13 -3(3) . . . . ?
C59 C60 C61 F13 -175.8(14) . . . . ?
F12 C60 C61 C62 175.5(15) . . . . ?
C59 C60 C61 C62 3(3) . . . . ?
F13 C61 C62 C63 -179.9(16) . . . . ?
C60 C61 C62 C63 1(3) . . . . ?
F13 C61 C62 F14 -6(3) . . . . ?
C60 C61 C62 F14 175.4(16) . . . . ?
C61 C62 C63 F15 176.2(15) . . . . ?
F14 C62 C63 F15 2(2) . . . . ?
C61 C62 C63 C58 -4(2) . . . . ?
F14 C62 C63 C58 -178.3(12) . . . . ?
C59 C58 C63 C62 2.2(18) . . . . ?
C57 C58 C63 C62 -176.4(12) . . . . ?
C59 C58 C63 F15 -178.0(10) . . . . ?
C57 C58 C63 F15 3.3(16) . . . . ?
C18 C17 O4 C64 -76.8(14) . . . . ?
C16 C17 O4 C64 101.9(12) . . . . ?
C17 O4 C64 C65 176.1(10) . . . . ?
O4 C64 C65 C66 -112.2(12) . . . . ?
O4 C64 C65 C70 64(2) . . . . ?
C70 C65 C66 F16 -176.4(18) . . . . ?
C64 C65 C66 F16 0.4(12) . . . . ?
C70 C65 C66 C67 3(2) . . . . ?
C64 C65 C66 C67 -179.8(13) . . . . ?
F16 C66 C67 F17 0(3) . . . . ?
C65 C66 C67 F17 -179.7(16) . . . . ?
F16 C66 C67 C68 180(2) . . . . ?
C65 C66 C67 C68 0(3) . . . . ?
F17 C67 C68 F18 0(3) . . . . ?
C66 C67 C68 F18 -179.5(18) . . . . ?
F17 C67 C68 C69 -179(2) . . . . ?
C66 C67 C68 C69 1(4) . . . . ?
F18 C68 C69 F19 6(3) . . . . ?
C67 C68 C69 F19 -175(2) . . . . ?
F18 C68 C69 C70 175(2) . . . . ?
C67 C68 C69 C70 -6(4) . . . . ?
F19 C69 C70 F20 -15(4) . . . . ?
C68 C69 C70 F20 177(2) . . . . ?
F19 C69 C70 C65 178(2) . . . . ?
C68 C69 C70 C65 10(4) . . . . ?
C66 C65 C70 F20 -175.5(18) . . . . ?
C64 C65 C70 F20 8(3) . . . . ?
C66 C65 C70 C69 -9(3) . . . . ?
C64 C65 C70 C69 174(2) . . . . ?
C18 C17 O5 C71 -94(3) . . . . ?
C16 C17 O5 C71 92(3) . . . . ?
C17 O5 C71 C72 170(2) . . . . ?
O5 C71 C72 C73 -88(3) . . . . ?
O5 C71 C72 C77 91(3) . . . . ?
C77 C72 C73 F21 179(2) . . . . ?
C71 C72 C73 F21 -2.0(19) . . . . ?
C77 C72 C73 C74 2(3) . . . . ?
C71 C72 C73 C74 -180(2) . . . . ?
F21 C73 C74 F22 5(4) . . . . ?
C72 C73 C74 F22 -178(2) . . . . ?
F21 C73 C74 C75 -178(3) . . . . ?
C72 C73 C74 C75 0(4) . . . . ?
F22 C74 C75 F23 -1(5) . . . . ?
C73 C74 C75 F23 -179(3) . . . . ?
F22 C74 C75 C76 176(4) . . . . ?
C73 C74 C75 C76 -2(6) . . . . ?
F23 C75 C76 F24 -5(7) . . . . ?
C74 C75 C76 F24 178(4) . . . . ?
F23 C75 C76 C77 179(4) . . . . ?
C74 C75 C76 C77 2(6) . . . . ?
C73 C72 C77 F25 -178(2) . . . . ?
C71 C72 C77 F25 3(4) . . . . ?
C73 C72 C77 C76 -1(4) . . . . ?
C71 C72 C77 C76 -180(3) . . . . ?
C75 C76 C77 F25 176(4) . . . . ?
F24 C76 C77 F25 0(6) . . . . ?
C75 C76 C77 C72 -1(6) . . . . ?
F24 C76 C77 C72 -177(3) . . . . ?
C75 C74 F22 F34 66(5) . . . 2_765 ?
C73 C74 F22 F34 -116(3) . . . 2_765 ?
C19 C20 O6 C78 -178.0(13) . . . . ?
C21 C20 O6 C78 12.7(19) . . . . ?
C20 O6 C78 C79 174.7(12) . . . . ?
O6 C78 C79 C80 -75.1(15) . . . . ?
O6 C78 C79 C84 104.4(16) . . . . ?
C84 C79 C80 F26 177.5(15) . . . . ?
C78 C79 C80 F26 -3.1(15) . . . . ?
C84 C79 C80 C81 1.4(17) . . . . ?
C78 C79 C80 C81 -179.1(14) . . . . ?
F26 C80 C81 F27 3(3) . . . . ?
C79 C80 C81 F27 179.6(17) . . . . ?
F26 C80 C81 C82 -179(2) . . . . ?
C79 C80 C81 C82 -2(3) . . . . ?
F27 C81 C82 F28 -4(4) . . . . ?
C80 C81 C82 F28 178(2) . . . . ?
F27 C81 C82 C83 -178(2) . . . . ?
C80 C81 C82 C83 4(3) . . . . ?
F28 C82 C83 F29 4(4) . . . . ?
C81 C82 C83 F29 178(2) . . . . ?
F28 C82 C83 C84 -178(2) . . . . ?
C81 C82 C83 C84 -4(4) . . . . ?
F29 C83 C84 F30 -1(3) . . . . ?
C82 C83 C84 F30 -178.7(19) . . . . ?
F29 C83 C84 C79 -179.2(15) . . . . ?
C82 C83 C84 C79 3(3) . . . . ?
C80 C79 C84 F30 179.9(13) . . . . ?
C78 C79 C84 F30 0.4(19) . . . . ?
C80 C79 C84 C83 -2(2) . . . . ?
C78 C79 C84 C83 179.0(13) . . . . ?
C19 C20 O7 C85 170.2(19) . . . . ?
C21 C20 O7 C85 -27(3) . . . . ?
C20 O7 C85 C86 -154.3(19) . . . . ?
O7 C85 C86 C87 -101(2) . . . . ?
O7 C85 C86 C91 78(3) . . . . ?
C91 C86 C87 F31 -177(2) . . . . ?
C85 C86 C87 F31 1.5(18) . . . . ?
C91 C86 C87 C88 2(3) . . . . ?
C85 C86 C87 C88 -180(2) . . . . ?
F31 C87 C88 F32 3(4) . . . . ?
C86 C87 C88 F32 -176(2) . . . . ?
F31 C87 C88 C89 -180(3) . . . . ?
C86 C87 C88 C89 1(4) . . . . ?
F32 C88 C89 F33 -2(6) . . . . ?
C87 C88 C89 F33 -179(3) . . . . ?
F32 C88 C89 C90 169(4) . . . . ?
C87 C88 C89 C90 -8(6) . . . . ?
F33 C89 C90 F34 -12(7) . . . . ?
C88 C89 C90 F34 177(4) . . . . ?
F33 C89 C90 C91 -179(4) . . . . ?
C88 C89 C90 C91 11(6) . . . . ?
F34 C90 C91 F35 4(5) . . . . ?
C89 C90 C91 F35 171(4) . . . . ?
F34 C90 C91 C86 -174(3) . . . . ?
C89 C90 C91 C86 -7(5) . . . . ?
C87 C86 C91 F35 -178(2) . . . . ?
C85 C86 C91 F35 4(4) . . . . ?
C87 C86 C91 C90 1(4) . . . . ?
C85 C86 C91 C90 -178(2) . . . . ?
C89 C90 F34 F22 112(4) . . . 2_765 ?
C91 C90 F34 F22 -82(4) . . . 2_765 ?
C22 C23 O8 C92 -171.6(7) . . . . ?
C24 C23 O8 C92 8.2(11) . . . . ?
C23 O8 C92 C93 169.0(7) . . . . ?
O8 C92 C93 C97 75.7(10) . . . . ?
O8 C92 C93 C94 -100.0(8) . . . . ?
C97 C93 C94 F37 -179.8(7) . . . . ?
C92 C93 C94 F37 -3.5(11) . . . . ?
C97 C93 C94 C95 -0.9(11) . . . . ?
C92 C93 C94 C95 175.4(6) . . . . ?
F37 C94 C95 C96 -178.6(7) . . . . ?
C93 C94 C95 C96 2.5(11) . . . . ?
F37 C94 C95 F38 -1.2(10) . . . . ?
C93 C94 C95 F38 179.9(7) . . . . ?
F38 C95 C96 F36 0.9(11) . . . . ?
C94 C95 C96 F36 178.3(6) . . . . ?
F38 C95 C96 C188 -177.6(7) . . . . ?
C94 C95 C96 C188 -0.2(12) . . . . ?
C94 C93 C97 C188 -3.3(13) . . . . ?
C92 C93 C97 C188 -179.2(7) . . . . ?
C94 C93 C97 F40 -178.8(6) . . . . ?
C92 C93 C97 F40 5.3(12) . . . . ?
C25 C26 O9 C98 -159.4(13) . . . . ?
C27 C26 O9 C98 40.2(18) . . . . ?
C26 O9 C98 C99 157.6(11) . . . . ?
O9 C98 C99 C100 -53.2(16) . . . . ?
O9 C98 C99 C104 124(2) . . . . ?
C104 C99 C100 F41 -178.1(17) . . . . ?
C98 C99 C100 F41 -0.5(14) . . . . ?
C104 C99 C100 C101 2.0(19) . . . . ?
C98 C99 C100 C101 179.6(14) . . . . ?
F41 C100 C101 F42 3(3) . . . . ?
C99 C100 C101 F42 -177.0(14) . . . . ?
F41 C100 C101 C102 -179.7(19) . . . . ?
C99 C100 C101 C102 0(3) . . . . ?
F42 C101 C102 F43 -7(4) . . . . ?
C100 C101 C102 F43 175(2) . . . . ?
F42 C101 C102 C103 176(2) . . . . ?
C100 C101 C102 C103 -2(3) . . . . ?
F43 C102 C103 F44 -4(4) . . . . ?
C101 C102 C103 F44 174(2) . . . . ?
F43 C102 C103 C104 -176(3) . . . . ?
C101 C102 C103 C104 1(4) . . . . ?
F44 C103 C104 F45 2(4) . . . . ?
C102 C103 C104 F45 175(2) . . . . ?
F44 C103 C104 C99 -171(2) . . . . ?
C102 C103 C104 C99 2(4) . . . . ?
C100 C99 C104 F45 -175.7(18) . . . . ?
C98 C99 C104 F45 7(3) . . . . ?
C100 C99 C104 C103 -3(3) . . . . ?
C98 C99 C104 C103 179.4(18) . . . . ?
C25 C26 O10 C105 104.6(13) . . . . ?
C27 C26 O10 C105 -92.4(15) . . . . ?
C26 O10 C105 C106 -176.0(12) . . . . ?
O10 C105 C106 C107 70.2(15) . . . . ?
O10 C105 C106 C111 -112(2) . . . . ?
C111 C106 C107 F46 -175(2) . . . . ?
C105 C106 C107 F46 3.1(15) . . . . ?
C111 C106 C107 C108 4(2) . . . . ?
C105 C106 C107 C108 -178.0(16) . . . . ?
F46 C107 C108 F47 -1(3) . . . . ?
C106 C107 C108 F47 -179.9(19) . . . . ?
F46 C107 C108 C109 177(3) . . . . ?
C106 C107 C108 C109 -2(4) . . . . ?
F47 C108 C109 F48 3(5) . . . . ?
C107 C108 C109 F48 -175(3) . . . . ?
F47 C108 C109 C110 178(3) . . . . ?
C107 C108 C109 C110 -1(5) . . . . ?
F48 C109 C110 F49 -1(6) . . . . ?
C108 C109 C110 F49 -176(3) . . . . ?
F48 C109 C110 C111 175(4) . . . . ?
C108 C109 C110 C111 0(6) . . . . ?
C109 C110 C111 F50 176(3) . . . . ?
F49 C110 C111 F50 -8(5) . . . . ?
C109 C110 C111 C106 2(6) . . . . ?
F49 C110 C111 C106 178(3) . . . . ?
C107 C106 C111 F50 -178(2) . . . . ?
C105 C106 C111 F50 4(4) . . . . ?
C107 C106 C111 C110 -4(4) . . . . ?
C105 C106 C111 C110 178(3) . . . . ?
C106 C107 F46 F97 141.8(15) . . . 1_655 ?
C108 C107 F46 F97 -37(2) . . . 1_655 ?
C28 C29 O11 C112 -168.4(16) . . . . ?
C30 C29 O11 C112 17(3) . . . . ?
C29 O11 C112 C113 166.7(16) . . . . ?
O11 C112 C113 C114 -132.3(19) . . . . ?
O11 C112 C113 C118 49(2) . . . . ?
C118 C113 C114 C115 -0.8(18) . . . . ?
C112 C113 C114 C115 -179.2(12) . . . . ?
C118 C113 C114 F51 178.7(19) . . . . ?
C112 C113 C114 F51 0.2(16) . . . . ?
F51 C114 C115 F52 -1(3) . . . . ?
C113 C114 C115 F52 178.1(13) . . . . ?
F51 C114 C115 C116 -179.4(19) . . . . ?
C113 C114 C115 C116 0(2) . . . . ?
F52 C115 C116 F53 3(3) . . . . ?
C114 C115 C116 F53 -179.3(17) . . . . ?
F52 C115 C116 C117 -179.9(18) . . . . ?
C114 C115 C116 C117 -2(3) . . . . ?
F53 C116 C117 F54 -3(3) . . . . ?
C115 C116 C117 F54 179.7(19) . . . . ?
F53 C116 C117 C118 -178(2) . . . . ?
C115 C116 C117 C118 4(3) . . . . ?
F54 C117 C118 F55 5(3) . . . . ?
C116 C117 C118 F55 -180(2) . . . . ?
F54 C117 C118 C113 179.5(19) . . . . ?
C116 C117 C118 C113 -5(3) . . . . ?
C114 C113 C118 F55 178.1(19) . . . . ?
C112 C113 C118 F55 -3(3) . . . . ?
C114 C113 C118 C117 3(3) . . . . ?
C112 C113 C118 C117 -178.4(16) . . . . ?
C28 C29 O12 C119 165(3) . . . . ?
C30 C29 O12 C119 -26(4) . . . . ?
C29 O12 C119 C120 -171(3) . . . . ?
O12 C119 C120 C121 -106(3) . . . . ?
O12 C119 C120 C125 72(4) . . . . ?
C125 C120 C121 F56 -177(3) . . . . ?
C119 C120 C121 F56 1(2) . . . . ?
C125 C120 C121 C122 4(3) . . . . ?
C119 C120 C121 C122 -178(2) . . . . ?
F56 C121 C122 F57 1(5) . . . . ?
C120 C121 C122 F57 -179(3) . . . . ?
F56 C121 C122 C123 179(4) . . . . ?
C120 C121 C122 C123 -1(5) . . . . ?
F57 C122 C123 F58 3(6) . . . . ?
C121 C122 C123 F58 -175(3) . . . . ?
F57 C122 C123 C124 178(4) . . . . ?
C121 C122 C123 C124 1(6) . . . . ?
F58 C123 C124 F59 0(7) . . . . ?
C122 C123 C124 F59 -175(4) . . . . ?
F58 C123 C124 C125 173(4) . . . . ?
C122 C123 C124 C125 -3(7) . . . . ?
F59 C124 C125 F60 -11(7) . . . . ?
C123 C124 C125 F60 176(4) . . . . ?
F59 C124 C125 C120 178(4) . . . . ?
C123 C124 C125 C120 6(7) . . . . ?
C121 C120 C125 F60 -176(3) . . . . ?
C119 C120 C125 F60 5(5) . . . . ?
C121 C120 C125 C124 -6(5) . . . . ?
C119 C120 C125 C124 176(3) . . . . ?
C31 C32 O13 C126 -171(2) . . . . ?
C33 C32 O13 C126 18(4) . . . . ?
C32 O13 C126 C127 158(2) . . . . ?
O13 C126 C127 C132 81(2) . . . . ?
O13 C126 C127 C128 -100(2) . . . . ?
C132 C127 C128 F61 179.7(17) . . . . ?
C126 C127 C128 F61 0.7(13) . . . . ?
C132 C127 C128 C129 -0.9(18) . . . . ?
C126 C127 C128 C129 -180.0(12) . . . . ?
F61 C128 C129 F62 2(2) . . . . ?
C127 C128 C129 F62 -176.9(14) . . . . ?
F61 C128 C129 C130 -179.7(18) . . . . ?
C127 C128 C129 C130 1(2) . . . . ?
F62 C129 C130 F63 -3(3) . . . . ?
C128 C129 C130 F63 178.8(19) . . . . ?
F62 C129 C130 C131 178(2) . . . . ?
C128 C129 C130 C131 1(3) . . . . ?
F63 C130 C131 F64 6(4) . . . . ?
C129 C130 C131 F64 -175(2) . . . . ?
F63 C130 C131 C132 180(2) . . . . ?
C129 C130 C131 C132 -2(4) . . . . ?
C128 C127 C132 F65 176.6(15) . . . . ?
C126 C127 C132 F65 -4(2) . . . . ?
C128 C127 C132 C131 0(3) . . . . ?
C126 C127 C132 C131 178.5(16) . . . . ?
F64 C131 C132 F65 -1(3) . . . . ?
C130 C131 C132 F65 -175(2) . . . . ?
F64 C131 C132 C127 175.6(18) . . . . ?
C130 C131 C132 C127 2(3) . . . . ?
C31 C32 O14 C133 174(2) . . . . ?
C33 C32 O14 C133 -10(4) . . . . ?
C32 O14 C133 C134 -176(2) . . . . ?
O14 C133 C134 C139 72(3) . . . . ?
O14 C133 C134 C135 -107(2) . . . . ?
C139 C134 C135 F66 -176.0(18) . . . . ?
C133 C134 C135 F66 2.5(15) . . . . ?
C139 C134 C135 C136 3(2) . . . . ?
C133 C134 C135 C136 -178.8(17) . . . . ?
F66 C135 C136 F67 4(4) . . . . ?
C134 C135 C136 F67 -175(2) . . . . ?
F66 C135 C136 C137 175(2) . . . . ?
C134 C135 C136 C137 -4(3) . . . . ?
F67 C136 C137 F68 -10(4) . . . . ?
C135 C136 C137 F68 179.0(19) . . . . ?
F67 C136 C137 C138 176(2) . . . . ?
C135 C136 C137 C138 5(3) . . . . ?
F68 C137 C138 F69 3(3) . . . . ?
C136 C137 C138 F69 177(2) . . . . ?
F68 C137 C138 C139 -179.7(19) . . . . ?
C136 C137 C138 C139 -6(3) . . . . ?
C135 C134 C139 F70 -178.2(17) . . . . ?
C133 C134 C139 F70 3(2) . . . . ?
C135 C134 C139 C138 -3(2) . . . . ?
C133 C134 C139 C138 178.2(15) . . . . ?
F69 C138 C139 F70 -3(3) . . . . ?
C137 C138 C139 F70 180(2) . . . . ?
F69 C138 C139 C134 -177.7(18) . . . . ?
C137 C138 C139 C134 5(3) . . . . ?
C36 C35 O15 C140 31.4(19) . . . . ?
C34 C35 O15 C140 -154.2(11) . . . . ?
C35 O15 C140 C141 146.3(17) . . . . ?
O15 C140 C141 C142 -85.1(13) . . . . ?
O15 C140 C141 C146 95.5(16) . . . . ?
C146 C141 C142 F71 177.5(15) . . . . ?
C140 C141 C142 F71 -1.9(13) . . . . ?
C146 C141 C142 C143 -1.2(17) . . . . ?
C140 C141 C142 C143 179.4(12) . . . . ?
F71 C142 C143 F72 -1(2) . . . . ?
C141 C142 C143 F72 177.5(14) . . . . ?
F71 C142 C143 C144 -179.4(17) . . . . ?
C141 C142 C143 C144 -1(2) . . . . ?
F72 C143 C144 F73 1(3) . . . . ?
C142 C143 C144 F73 179.5(17) . . . . ?
F72 C143 C144 C145 -178(2) . . . . ?
C142 C143 C144 C145 0(3) . . . . ?
F73 C144 C145 F74 -3(4) . . . . ?
C143 C144 C145 F74 176(2) . . . . ?
F73 C144 C145 C146 -177(2) . . . . ?
C143 C144 C145 C146 2(4) . . . . ?
F74 C145 C146 F75 4(4) . . . . ?
C144 C145 C146 F75 179(2) . . . . ?
F74 C145 C146 C141 -178(2) . . . . ?
C144 C145 C146 C141 -4(3) . . . . ?
C142 C141 C146 F75 -179.0(15) . . . . ?
C140 C141 C146 F75 0(2) . . . . ?
C142 C141 C146 C145 3(2) . . . . ?
C140 C141 C146 C145 -177.1(16) . . . . ?
C36 C35 O16 C147 19(5) . . . . ?
C34 C35 O16 C147 -151(3) . . . . ?
C35 O16 C147 C148 174(3) . . . . ?
O16 C147 C148 C149 -93(3) . . . . ?
O16 C147 C148 C153 86(4) . . . . ?
C153 C148 C149 F76 -179(3) . . . . ?
C147 C148 C149 F76 0(2) . . . . ?
C153 C148 C149 C150 2(4) . . . . ?
C147 C148 C149 C150 -179(3) . . . . ?
F76 C149 C150 F77 2(6) . . . . ?
C148 C149 C150 F77 -179(3) . . . . ?
F76 C149 C150 C151 179(4) . . . . ?
C148 C149 C150 C151 -2(6) . . . . ?
F77 C150 C151 F78 -3(8) . . . . ?
C149 C150 C151 F78 -180(4) . . . . ?
F77 C150 C151 C152 -179(5) . . . . ?
C149 C150 C151 C152 4(7) . . . . ?
F78 C151 C152 F79 5(7) . . . . ?
C150 C151 C152 F79 -180(5) . . . . ?
F78 C151 C152 C153 178(5) . . . . ?
C150 C151 C152 C153 -6(8) . . . . ?
F79 C152 C153 F80 -4(7) . . . . ?
C151 C152 C153 F80 -178(5) . . . . ?
F79 C152 C153 C148 179(4) . . . . ?
C151 C152 C153 C148 6(7) . . . . ?
C149 C148 C153 F80 180(4) . . . . ?
C147 C148 C153 F80 1(6) . . . . ?
C149 C148 C153 C152 -4(5) . . . . ?
C147 C148 C153 C152 177(3) . . . . ?
C37 C38 O17 C154 140.6(13) . . . . ?
C39 C38 O17 C154 -36.4(19) . . . . ?
C38 O17 C154 C155 -161.4(13) . . . . ?
O17 C154 C155 C160 66.1(14) . . . . ?
O17 C154 C155 C156 -113.1(13) . . . . ?
C160 C155 C156 F81 -177.8(14) . . . . ?
C154 C155 C156 F81 1.5(14) . . . . ?
C160 C155 C156 C157 -1.3(16) . . . . ?
C154 C155 C156 C157 178.0(13) . . . . ?
F81 C156 C157 F82 0(2) . . . . ?
C155 C156 C157 F82 -176.9(13) . . . . ?
F81 C156 C157 C158 175.6(17) . . . . ?
C155 C156 C157 C158 -1(2) . . . . ?
F82 C157 C158 F83 -2(3) . . . . ?
C156 C157 C158 F83 -178.1(14) . . . . ?
F82 C157 C158 C159 179.5(16) . . . . ?
C156 C157 C158 C159 4(3) . . . . ?
F83 C158 C159 F84 -2(3) . . . . ?
C157 C158 C159 F84 176.3(18) . . . . ?
F83 C158 C159 C160 178.0(15) . . . . ?
C157 C158 C159 C160 -4(3) . . . . ?
F84 C159 C160 F85 -2(2) . . . . ?
C158 C159 C160 F85 178.5(16) . . . . ?
F84 C159 C160 C155 -178.8(13) . . . . ?
C158 C159 C160 C155 1(3) . . . . ?
C156 C155 C160 F85 -176.0(11) . . . . ?
C154 C155 C160 F85 4.7(17) . . . . ?
C156 C155 C160 C159 1.2(18) . . . . ?
C154 C155 C160 C159 -178.1(12) . . . . ?
C37 C38 O18 C161 125(2) . . . . ?
C39 C38 O18 C161 -66(3) . . . . ?
C38 O18 C161 C162 -106(3) . . . . ?
O18 C161 C162 C163 -85(3) . . . . ?
O18 C161 C162 C167 96(4) . . . . ?
C167 C162 C163 F86 174(3) . . . . ?
C161 C162 C163 F86 -5(2) . . . . ?
C167 C162 C163 C164 -2(4) . . . . ?
C161 C162 C163 C164 180(3) . . . . ?
F86 C163 C164 F87 -2(7) . . . . ?
C162 C163 C164 F87 174(4) . . . . ?
F86 C163 C164 C165 179(4) . . . . ?
C162 C163 C164 C165 -4(6) . . . . ?
F87 C164 C165 F88 -1(8) . . . . ?
C163 C164 C165 F88 178(4) . . . . ?
F87 C164 C165 C166 -170(5) . . . . ?
C163 C164 C165 C166 9(8) . . . . ?
F88 C165 C166 F89 4(8) . . . . ?
C164 C165 C166 F89 173(5) . . . . ?
F88 C165 C166 C167 -175(5) . . . . ?
C164 C165 C166 C167 -7(8) . . . . ?
F89 C166 C167 F90 1(9) . . . . ?
C165 C166 C167 F90 -180(5) . . . . ?
F89 C166 C167 C162 -179(4) . . . . ?
C165 C166 C167 C162 0(8) . . . . ?
C163 C162 C167 F90 -176(3) . . . . ?
C161 C162 C167 F90 3(5) . . . . ?
C163 C162 C167 C166 4(6) . . . . ?
C161 C162 C167 C166 -177(4) . . . . ?
C42 C41 O19 C168 -67(2) . . . . ?
C40 C41 O19 C168 114.2(16) . . . . ?
C41 O19 C168 C169 -72(2) . . . . ?
O19 C168 C169 C170 110.4(18) . . . . ?
O19 C168 C169 C174 -73(3) . . . . ?
C174 C169 C170 F91 -174(2) . . . . ?
C168 C169 C170 F91 2.6(14) . . . . ?
C174 C169 C170 C171 6(3) . . . . ?
C168 C169 C170 C171 -177(2) . . . . ?
F91 C170 C171 F92 4(4) . . . . ?
C169 C170 C171 F92 -176(2) . . . . ?
F91 C170 C171 C172 178(3) . . . . ?
C169 C170 C171 C172 -2(4) . . . . ?
F92 C171 C172 F93 -3(5) . . . . ?
C170 C171 C172 F93 -177(3) . . . . ?
F92 C171 C172 C173 173(3) . . . . ?
C170 C171 C172 C173 0(6) . . . . ?
F93 C172 C173 F94 -4(5) . . . . ?
C171 C172 C173 F94 -180(3) . . . . ?
F93 C172 C173 C174 175(3) . . . . ?
C171 C172 C173 C174 0(6) . . . . ?
C170 C169 C174 F95 -176(2) . . . . ?
C168 C169 C174 F95 8(4) . . . . ?
C170 C169 C174 C173 -7(4) . . . . ?
C168 C169 C174 C173 177(2) . . . . ?
C172 C173 C174 F95 173(3) . . . . ?
F94 C173 C174 F95 -8(5) . . . . ?
C172 C173 C174 C169 4(5) . . . . ?
F94 C173 C174 C169 -177(2) . . . . ?
C42 C41 O20 C175 -58(4) . . . . ?
C40 C41 O20 C175 114(3) . . . . ?
C41 O20 C175 C176 -38(4) . . . . ?
O20 C175 C176 C177 107(3) . . . . ?
O20 C175 C176 C181 -74(3) . . . . ?
C181 C176 C177 F96 -176(2) . . . . ?
C175 C176 C177 F96 2.9(17) . . . . ?
C181 C176 C177 C178 6(2) . . . . ?
C175 C176 C177 C178 -175.9(17) . . . . ?
F96 C177 C178 F97 1(3) . . . . ?
C176 C177 C178 F97 -179.9(19) . . . . ?
F96 C177 C178 C179 169(3) . . . . ?
C176 C177 C178 C179 -12(4) . . . . ?
F97 C178 C179 F98 -16(5) . . . . ?
C177 C178 C179 F98 176(3) . . . . ?
F97 C178 C179 C180 -177(3) . . . . ?
C177 C178 C179 C180 15(5) . . . . ?
F98 C179 C180 F99 9(6) . . . . ?
C178 C179 C180 F99 171(4) . . . . ?
F98 C179 C180 C181 -173(3) . . . . ?
C178 C179 C180 C181 -12(6) . . . . ?
F99 C180 C181 F100 -2(5) . . . . ?
C179 C180 C181 F100 -180(3) . . . . ?
F99 C180 C181 C176 -177(3) . . . . ?
C179 C180 C181 C176 5(5) . . . . ?
C177 C176 C181 F100 -177(2) . . . . ?
C175 C176 C181 F100 4(3) . . . . ?
C177 C176 C181 C180 -2(3) . . . . ?
C175 C176 C181 C180 180(2) . . . . ?
C179 C178 F97 F46 -76(3) . . . 1_455 ?
C177 C178 F97 F46 91(3) . . . 1_455 ?
C187 C182 C183 C184 -60(2) . . . . ?
C182 C183 C184 C185 61(2) . . . . ?
C183 C184 C185 C186 -51(2) . . . . ?
C184 C185 C186 C187 42(2) . . . . ?
C185 C186 C187 C182 -44(2) . . . . ?
C183 C182 C187 C186 54(2) . . . . ?
C93 C97 C188 F39 -178.0(8) . . . . ?
F40 C97 C188 F39 -2.3(11) . . . . ?
C93 C97 C188 C96 5.4(13) . . . . ?
F40 C97 C188 C96 -178.9(6) . . . . ?
F36 C96 C188 F39 1.3(11) . . . . ?
C95 C96 C188 F39 179.8(7) . . . . ?
F36 C96 C188 C97 178.3(6) . . . . ?
C95 C96 C188 C97 -3.2(11) . . . . ?
